data_4303254
loop_
_publ_author_name
'Sarah E. Lister'
'Ivana Radosavljevi\'c Evans'
'John S. O. Evans'

_publ_section_title
;
Complex Superstructures of Mo2P4O15
;
_journal_name_full 'Inorganic Chemistry'
_journal_page_first 9271
_journal_page_last 9281
_journal_paper_doi 10.1021/ic901090p
_journal_volume 48
_journal_year 2009
_chemical_absolute_configuration unk
_chemical_formula_moiety 'Mo2 O15 P4'
_chemical_formula_sum 'Mo2 O15 P4'
_chemical_formula_weight 555.77
_space_group_IT_number 7
_symmetry_cell_setting monoclinic
_symmetry_space_group_name_Hall 'P -2yac'
_symmetry_space_group_name_H-M 'P 1 n 1'
_atom_sites_solution_primary direct
_audit_creation_date 06-05-30
_audit_creation_method CRYSTALS_ver_12.82
_cell_angle_alpha 90
_cell_angle_beta 99.962(3)
_cell_angle_gamma 90
_cell_formula_units_Z 42
_cell_length_a 24.133(2)
_cell_length_b 19.5793(18)
_cell_length_c 25.109(2)
_cell_measurement_reflns_used 0
_cell_measurement_temperature 293
_cell_measurement_theta_max 0
_cell_measurement_theta_min 0
_cell_volume 11685.3(17)
_computing_cell_refinement 'USER DEFINED CELL REFINEMENT'
_computing_data_collection 'USER DEFINED DATA COLLECTION'
_computing_data_reduction 'USER DEFINED DATA REDUCTION'
_computing_molecular_graphics 'CAMERON (Watkin et al., 1996)'
_computing_publication_material 'CRYSTALS (Betteridge et al., 2003)'
_computing_structure_refinement 'CRYSTALS (Betteridge et al., 2003)'
_computing_structure_solution 'USER DEFINED STRUCTURE SOLUTION'
_diffrn_ambient_temperature 293
_diffrn_measured_fraction_theta_full 0.999
_diffrn_measured_fraction_theta_max 0.946
_diffrn_measurement_device_type Unknown
_diffrn_measurement_method \w/2\q
_diffrn_radiation_monochromator graphite
_diffrn_radiation_type 'Mo K\a'
_diffrn_radiation_wavelength 0.71073
_diffrn_reflns_av_R_equivalents 0.140
_diffrn_reflns_limit_h_max 38
_diffrn_reflns_limit_h_min -35
_diffrn_reflns_limit_k_max 31
_diffrn_reflns_limit_k_min -30
_diffrn_reflns_limit_l_max 40
_diffrn_reflns_limit_l_min -38
_diffrn_reflns_number 216594
_diffrn_reflns_theta_full 33.298
_diffrn_reflns_theta_max 35.051
_diffrn_reflns_theta_min 1.040
_diffrn_standards_number 0
_exptl_absorpt_coefficient_mu 2.921
_exptl_absorpt_correction_T_max 1.00
_exptl_absorpt_correction_T_min 1.00
_exptl_absorpt_correction_type none
_exptl_crystal_colour green
_exptl_crystal_density_diffrn 3.317
_exptl_crystal_description prism
_exptl_crystal_F_000 11088
_exptl_crystal_size_max 0.20
_exptl_crystal_size_mid 0.08
_exptl_crystal_size_min 0.08
_refine_diff_density_max 1.71
_refine_diff_density_min -1.88
_refine_ls_extinction_coef 120.5(17)
_refine_ls_extinction_method 'Larson 1970 Crystallographic Computing eq 22'
_refine_ls_goodness_of_fit_ref 0.7905
_refine_ls_hydrogen_treatment none
_refine_ls_matrix_type full
_refine_ls_number_parameters 1766
_refine_ls_number_reflns 9315
_refine_ls_number_restraints 2207
_refine_ls_R_factor_all 0.1716
_refine_ls_R_factor_gt 0.0325
_refine_ls_shift/su_max 0.006017
_refine_ls_structure_factor_coef Fsqd
_refine_ls_weighting_details
;
 Method, part 1, Chebychev polynomial, (Watkin, 1994, Prince, 1982) 
 [weight] = 1.0/[A~0~*T~0~(x)+A~1~*T~1~(x) ... +A~n-1~]*T~n-1~(x)] 
 where A~i~ are the Chebychev coefficients listed below and x= Fcalc/Fmax 
 Method = Robust Weighting (Prince, 1982) 
 W = [weight] * [1-(deltaF/6*sigmaF)^2^]^2^ 
 A~i~ are: 
 10.9 14.1 6.41 
;
_refine_ls_weighting_scheme calc
_refine_ls_wR_factor_all 0.1040
_refine_ls_wR_factor_gt 0.0826
_refine_ls_wR_factor_ref 0.0826
_reflns_limit_h_max 36
_reflns_limit_h_min -38
_reflns_limit_k_max 31
_reflns_limit_k_min 0
_reflns_limit_l_max 40
_reflns_limit_l_min 0
_reflns_number_gt 9315
_reflns_number_total 48901
_reflns_threshold_expression I>3.00u(I)
_oxford_refine_ls_scale 0.0210848(5)
_cod_data_source_file ic901090p_si_002_2.cif
_cod_data_source_block CRYSTALS_cif
_cod_depositor_comments
;
The following automatic conversions were performed:
'_symmetry_cell_setting' value 'Monoclinic' changed to 'monoclinic'
according to '/home/saulius/struct/CIF-dictionaries/cif_core.dic'
dictionary named 'cif_core.dic' version 2.4.1 from 2010-06-29.

Automatic conversion script
Id: cif_fix_enum 1527 2010-12-29 10:47:43Z saulius 
;
_cod_original_cell_volume 11685.4(19)
_cod_original_sg_symbol_H-M 'P 1 n 1 '
_cod_database_code 4303254

loop_
_symmetry_equiv_pos_as_xyz
x,y,z
x+1/2,-y,z+1/2

loop_
_atom_site_label
_atom_site_type_symbol
_atom_site_fract_x
_atom_site_fract_y
_atom_site_fract_z
_atom_site_U_iso_or_equiv
_atom_site_occupancy
_atom_site_adp_type
_atom_site_refinement_flags_posn
_atom_site_refinement_flags_adp
_atom_site_refinement_flags_occupancy
_atom_site_disorder_assembly
_atom_site_disorder_group
_atom_site_attached_hydrogens
Mo1 Mo 0.35958(13) 0.49627(16) 0.88510(13) 0.007720(6) 1.0000 Uiso . . . . . .
Mo2 Mo 0.01668(14) 0.49813(15) 0.82897(14) 0.007929(6) 1.0000 Uiso . . . . . .
Mo3 Mo 0.29253(13) 0.49693(13) 0.68035(13) 0.010983(6) 1.0000 Uiso . . . . . .
Mo4 Mo 0.43697(15) 0.51125(17) 1.11363(14) 0.011288(6) 1.0000 Uiso . . . . . .
Mo5 Mo 0.73099(15) 0.49824(16) 0.97525(14) 0.012838(6) 1.0000 Uiso . . . . . .
Mo6 Mo 0.36946(13) 0.17731(14) 0.89767(14) 0.007798(6) 1.0000 Uiso . . . . . .
Mo7 Mo 0.00632(14) 0.84265(17) 0.81554(13) 0.008531(6) 1.0000 Uiso . . . . . .
Mo8 Mo 0.29345(14) 0.85124(14) 0.68177(14) 0.010094(6) 1.0000 Uiso . . . . . .
Mo9 Mo 0.43435(16) 0.82877(17) 1.10341(15) 0.014665(6) 1.0000 Uiso . . . . . .
Mo10 Mo 0.08041(14) 0.16255(16) 1.04527(13) 0.008675(6) 1.0000 Uiso . . . . . .
Mo11 Mo 0.71528(12) 0.83670(13) 0.95625(11) 0.005752(6) 1.0000 Uiso . . . . . .
Mo12 Mo 0.37094(13) 0.82363(14) 0.89174(13) 0.010719(6) 1.0000 Uiso . . . . . .
Mo13 Mo 0.50551(14) 0.83992(18) 1.31626(14) 0.009592(6) 1.0000 Uiso . . . . . .
Mo14 Mo 0.66120(13) 0.83314(14) 0.75464(12) 0.009924(6) 1.0000 Uiso . . . . . .
Mo15 Mo 0.29576(14) 0.16457(17) 0.67821(14) 0.008362(6) 1.0000 Uiso . . . . . .
Mo16 Mo 0.43366(12) 0.15901(12) 1.10831(11) 0.010731(6) 1.0000 Uiso . . . . . .
Mo17 Mo 0.07645(13) 0.82936(14) 1.03278(13) 0.009930(6) 1.0000 Uiso . . . . . .
Mo18 Mo 0.34202(14) 0.99390(15) 1.24335(13) 0.009015(6) 1.0000 Uiso . . . . . .
Mo19 Mo 0.65062(15) 0.17647(17) 0.74891(15) 0.008866(6) 1.0000 Uiso . . . . . .
Mo20 Mo 0.71345(15) 0.16782(18) 0.96056(15) 0.014311(6) 1.0000 Uiso . . . . . .
Mo21 Mo 0.92029(15) 1.00771(14) 0.96544(14) 0.012269(6) 1.0000 Uiso . . . . . .
Mo22 Mo 0.65289(12) 0.48520(12) 0.74933(11) 0.007229(6) 1.0000 Uiso . . . . . .
Mo23 Mo 0.35191(13) 0.34269(14) 1.25868(13) 0.011790(6) 1.0000 Uiso . . . . . .
Mo24 Mo 0.27807(15) 0.33793(18) 1.03955(15) 0.010750(6) 1.0000 Uiso . . . . . .
Mo25 Mo 0.07106(14) 0.50315(18) 1.03118(15) 0.011428(6) 1.0000 Uiso . . . . . .
Mo26 Mo 0.63644(14) 1.01110(16) 1.10297(13) 0.006540(6) 1.0000 Uiso . . . . . .
Mo27 Mo 0.50384(13) 0.99570(16) 0.68613(14) 0.008071(6) 1.0000 Uiso . . . . . .
Mo28 Mo 0.21560(13) 1.00349(17) 0.83247(14) 0.011712(6) 1.0000 Uiso . . . . . .
Mo29 Mo 0.55416(14) 0.00689(16) 0.88876(14) 0.011675(6) 1.0000 Uiso . . . . . .
Mo30 Mo 0.28139(13) 0.01192(12) 1.03816(12) 0.008653(6) 1.0000 Uiso . . . . . .
Mo31 Mo 0.63969(12) 0.33273(13) 1.11454(11) 0.004175(6) 1.0000 Uiso . . . . . .
Mo32 Mo 0.48929(15) 0.33755(18) 0.67041(15) 0.012706(6) 1.0000 Uiso . . . . . .
Mo33 Mo 0.20160(15) 0.32790(17) 0.81709(15) 0.012459(6) 1.0000 Uiso . . . . . .
Mo34 Mo 0.56344(15) 0.65796(17) 0.89707(14) 0.011576(6) 1.0000 Uiso . . . . . .
Mo35 Mo 0.41873(14) 0.67769(15) 0.46586(14) 0.009864(6) 1.0000 Uiso . . . . . .
Mo36 Mo 0.27614(13) 0.64968(14) 1.03103(13) 0.007400(6) 1.0000 Uiso . . . . . .
Mo37 Mo 0.63551(12) 0.66956(12) 1.10239(11) 0.007568(6) 1.0000 Uiso . . . . . .
Mo38 Mo 0.49338(14) 0.66487(15) 0.67992(13) 0.008946(6) 1.0000 Uiso . . . . . .
Mo39 Mo 0.35851(13) 0.66801(16) 1.25675(13) 0.007709(6) 1.0000 Uiso . . . . . .
Mo40 Mo 0.20422(13) 0.67300(16) 0.82136(14) 0.009135(6) 1.0000 Uiso . . . . . .
Mo41 Mo 0.56485(15) 0.33860(19) 0.89796(15) 0.009909(6) 1.0000 Uiso . . . . . .
Mo42 Mo 0.41415(14) 0.32735(16) 0.45928(14) 0.013381(6) 1.0000 Uiso . . . . . .
P43 P 0.7566(3) 0.4435(4) 0.6852(3) 0.011057(6) 1.0000 Uiso . . . . . .
P44 P 0.7394(3) 0.6129(4) 0.8180(3) 0.010661(6) 1.0000 Uiso . . . . . .
P45 P 0.1685(4) 0.2939(4) 1.0963(4) 0.012938(6) 1.0000 Uiso . . . . . .
P46 P 0.1852(3) 0.4568(4) 0.9713(3) 0.004955(6) 1.0000 Uiso . . . . . .
P47 P 0.6757(3) 0.7207(4) 0.8603(4) 0.016672(6) 1.0000 Uiso . . . . . .
P48 P 0.3170(3) 0.4428(3) 1.1494(3) 0.003358(6) 1.0000 Uiso . . . . . .
P49 P 0.2410(4) 0.5602(4) 0.9163(4) 0.016967(6) 1.0000 Uiso . . . . . .
P50 P 0.1132(3) 0.4039(4) 1.1428(4) 0.018360(6) 1.0000 Uiso . . . . . .
P51 P 0.4717(4) 0.4510(4) 0.8261(4) 0.020110(6) 1.0000 Uiso . . . . . .
P52 P 0.1073(3) 0.5528(3) 0.7494(3) 0.011024(6) 1.0000 Uiso . . . . . .
P53 P 0.4013(3) 0.5433(3) 0.6167(3) 0.006086(6) 1.0000 Uiso . . . . . .
P54 P 0.5437(3) 0.5368(3) 1.0490(3) 0.009783(6) 1.0000 Uiso . . . . . .
P55 P 0.8250(3) 0.5421(4) 0.8997(3) 0.008133(6) 1.0000 Uiso . . . . . .
P56 P 0.4623(3) 0.1316(3) 0.8196(3) 0.000650(6) 1.0000 Uiso . . . . . .
P57 P 0.1144(4) 0.8927(4) 0.7555(4) 0.012648(6) 1.0000 Uiso . . . . . .
P58 P 0.4022(3) 0.8837(3) 0.6172(3) 0.003718(6) 1.0000 Uiso . . . . . .
P59 P 0.5442(3) 0.8816(4) 1.0486(3) 0.008585(6) 1.0000 Uiso . . . . . .
P60 P 0.1821(4) 0.1290(4) 0.9748(4) 0.016270(6) 1.0000 Uiso . . . . . .
P61 P 0.8292(3) 0.8881(3) 0.9021(3) 0.006425(6) 1.0000 Uiso . . . . . .
P62 P 0.4710(3) 0.7755(3) 0.8206(3) 0.008117(6) 1.0000 Uiso . . . . . .
P63 P 0.1077(3) 0.1998(4) 0.7461(3) 0.008043(6) 1.0000 Uiso . . . . . .
P64 P 0.2597(4) 0.2285(4) 1.1827(3) 0.014951(6) 1.0000 Uiso . . . . . .
P65 P 0.4020(3) 0.2016(3) 0.6155(3) 0.005929(6) 1.0000 Uiso . . . . . .
P66 P 0.5433(4) 0.2146(4) 1.0505(4) 0.017943(6) 1.0000 Uiso . . . . . .
P67 P 0.1913(4) 0.7896(4) 0.9807(4) 0.016164(6) 1.0000 Uiso . . . . . .
P68 P 0.3990(3) 0.7175(3) 0.9981(3) 0.006099(6) 1.0000 Uiso . . . . . .
P69 P 0.0363(3) 0.2580(3) 0.9302(3) 0.000022(6) 1.0000 Uiso . . . . . .
P70 P 0.3161(4) 0.2644(4) 0.7862(4) 0.016482(6) 1.0000 Uiso . . . . . .
P71 P 0.4613(3) 0.2708(3) 1.2160(3) 0.012819(6) 1.0000 Uiso . . . . . .
P72 P 0.1059(3) 0.7308(3) 1.1398(3) 0.004686(6) 1.0000 Uiso . . . . . .
P73 P 0.2531(4) 0.7448(4) 0.5757(4) 0.021922(6) 1.0000 Uiso . . . . . .
P74 P 0.3957(3) 0.4078(3) 1.0027(3) 0.002483(6) 1.0000 Uiso . . . . . .
P75 P 0.0382(3) 0.6176(3) 0.9326(3) 0.008844(6) 1.0000 Uiso . . . . . .
P76 P 0.6847(3) 0.3962(3) 0.8678(3) 0.005660(6) 1.0000 Uiso . . . . . .
P77 P 0.3207(3) 0.6105(3) 0.7846(2) 0.003343(6) 1.0000 Uiso . . . . . .
P78 P 0.4753(3) 0.6018(4) 1.2247(3) 0.007650(6) 1.0000 Uiso . . . . . .
P79 P 0.2547(3) 0.3917(3) 0.5775(3) 0.010032(6) 1.0000 Uiso . . . . . .
P80 P 0.4006(3) 0.0688(4) 1.0037(4) 0.009584(6) 1.0000 Uiso . . . . . .
P81 P 0.0391(3) 0.9381(4) 0.9284(3) 0.008989(6) 1.0000 Uiso . . . . . .
P82 P 0.3315(3) 0.9382(3) 0.7971(3) 0.003355(6) 1.0000 Uiso . . . . . .
P83 P 0.4582(4) 0.9314(5) 1.2102(4) 0.021668(6) 1.0000 Uiso . . . . . .
P84 P 0.6242(4) 0.9321(4) 0.6503(4) 0.020110(6) 1.0000 Uiso . . . . . .
P85 P 0.7502(3) 0.9614(4) 0.8202(3) 0.012362(6) 1.0000 Uiso . . . . . .
P86 P 0.2498(4) 0.8656(4) 1.1774(4) 0.018332(6) 1.0000 Uiso . . . . . .
P87 P 0.8238(3) 0.2045(3) 0.8992(3) 0.004854(6) 1.0000 Uiso . . . . . .
P88 P 0.3144(4) 0.9458(4) 0.5266(3) 0.013956(6) 1.0000 Uiso . . . . . .
P89 P 0.3156(3) 0.7568(3) 1.1386(3) 0.000025(6) 1.0000 Uiso . . . . . .
P90 P 0.6713(3) 0.0665(3) 0.8541(3) 0.000035(6) 1.0000 Uiso . . . . . .
P91 P 0.2563(4) 0.0616(4) 0.5669(4) 0.013440(6) 1.0000 Uiso . . . . . .
P92 P 0.8914(3) 0.0966(3) 0.8519(3) 0.006358(6) 1.0000 Uiso . . . . . .
P93 P 0.5298(3) 0.0409(3) 1.1694(3) 0.005580(6) 1.0000 Uiso . . . . . .
P94 P 0.3856(3) 0.0444(4) 0.7388(3) 0.009511(6) 1.0000 Uiso . . . . . .
P95 P 0.1016(3) 0.0491(3) 0.8913(3) 0.001011(6) 1.0000 Uiso . . . . . .
P96 P 0.4575(3) 0.9483(3) 0.9623(3) 0.004087(6) 1.0000 Uiso . . . . . .
P97 P 0.1707(4) 0.9525(4) 1.0935(4) 0.015989(6) 1.0000 Uiso . . . . . .
P98 P 0.5228(3) 0.3780(4) 1.1629(3) 0.013134(6) 1.0000 Uiso . . . . . .
P99 P 0.3886(3) 0.3712(3) 0.7434(3) 0.000037(6) 1.0000 Uiso . . . . . .
P100 P 0.1073(4) 0.3681(5) 0.8952(4) 0.024230(6) 1.0000 Uiso . . . . . .
P101 P 0.4573(3) 0.6043(3) 0.9624(3) 0.005582(6) 1.0000 Uiso . . . . . .
P102 P 0.3209(3) 0.6337(3) 0.5408(3) 0.005331(6) 1.0000 Uiso . . . . . .
P103 P 0.1696(4) 0.6203(4) 1.0960(4) 0.016823(6) 1.0000 Uiso . . . . . .
P104 P 0.5278(3) 0.7102(3) 1.1665(3) 0.001550(6) 1.0000 Uiso . . . . . .
P105 P 0.3851(3) 0.7135(3) 0.7363(3) 0.008680(6) 1.0000 Uiso . . . . . .
P106 P 0.7479(4) 0.2943(5) 0.8188(4) 0.022441(6) 1.0000 Uiso . . . . . .
P107 P 0.1024(4) 0.7252(4) 0.8885(3) 0.015211(6) 1.0000 Uiso . . . . . .
P108 P 0.4613(3) 0.2987(3) 0.9661(3) 0.004534(6) 1.0000 Uiso . . . . . .
P109 P 0.3155(3) 0.2762(3) 0.5330(3) 0.009521(6) 1.0000 Uiso . . . . . .
P110 P 0.5988(3) 0.7768(3) 0.9919(3) 0.011412(6) 1.0000 Uiso . . . . . .
P111 P 0.4627(4) 0.7659(5) 0.5750(4) 0.023708(6) 1.0000 Uiso . . . . . .
P112 P 0.1725(4) 0.7789(4) 0.7169(4) 0.012289(6) 1.0000 Uiso . . . . . .
P113 P 0.5345(4) 0.2399(5) 0.7856(4) 0.022796(6) 1.0000 Uiso . . . . . .
P114 P 0.3870(3) 0.2180(3) 1.3507(3) 0.007173(6) 1.0000 Uiso . . . . . .
P115 P 0.2507(3) 0.2376(3) 0.9290(3) 0.000043(6) 1.0000 Uiso . . . . . .
P116 P 0.5970(4) 0.1038(4) 0.9934(4) 0.015142(6) 1.0000 Uiso . . . . . .
P117 P -0.0355(2) 0.9090(3) 1.0736(2) 0.000046(6) 1.0000 Uiso . . . . . .
P118 P 0.3104(3) 0.1035(3) 1.1403(3) 0.007479(6) 1.0000 Uiso . . . . . .
P119 P 0.1773(4) 0.0905(5) 0.7139(4) 0.023266(6) 1.0000 Uiso . . . . . .
P120 P 0.5419(3) 0.8924(3) 0.7884(2) 0.004978(6) 1.0000 Uiso . . . . . .
P121 P 0.2634(3) 0.8940(3) 0.9354(3) 0.011489(6) 1.0000 Uiso . . . . . .
P122 P 0.6165(3) 0.4319(3) 1.0071(3) 0.000017(6) 1.0000 Uiso . . . . . .
P123 P -0.0477(3) 0.5640(3) 1.0611(2) 0.000026(6) 1.0000 Uiso . . . . . .
P124 P 0.1731(4) 0.4346(4) 0.7121(4) 0.011578(6) 1.0000 Uiso . . . . . .
P125 P 0.5333(4) 0.5565(4) 0.7855(4) 0.013157(6) 1.0000 Uiso . . . . . .
P126 P -0.1021(4) 0.4347(5) 0.8613(4) 0.023303(6) 1.0000 Uiso . . . . . .
O127 O 0.6880(6) 0.5821(6) 0.7854(6) 0.012848(6) 1.0000 Uiso . . . . . .
O128 O 0.2937(5) 0.2909(6) 1.1979(5) 0.009617(6) 1.0000 Uiso . . . . . .
O129 O 0.2423(6) 0.4314(7) 1.0027(6) 0.019094(6) 1.0000 Uiso . . . . . .
O130 O 0.1221(7) 0.5707(7) 1.0877(7) 0.039653(6) 1.0000 Uiso . . . . . .
O131 O 0.7300(6) 0.4724(7) 0.7313(6) 0.019594(6) 1.0000 Uiso . . . . . .
O132 O 0.2801(6) 0.3531(6) 1.2895(6) 0.018970(6) 1.0000 Uiso . . . . . .
O133 O 0.1978(6) 0.3281(6) 1.0567(6) 0.015144(6) 1.0000 Uiso . . . . . .
O134 O 0.1447(6) 0.4851(6) 1.0033(6) 0.014075(6) 1.0000 Uiso . . . . . .
O135 O 0.7189(5) 0.6592(6) 0.8602(5) 0.009331(6) 1.0000 Uiso . . . . . .
O136 O 0.2639(6) 0.4937(6) 1.1430(6) 0.014328(6) 1.0000 Uiso . . . . . .
O137 O 0.1938(6) 0.5033(6) 0.9238(6) 0.019119(6) 1.0000 Uiso . . . . . .
O138 O 0.1601(6) 0.3518(7) 1.1415(6) 0.025224(6) 1.0000 Uiso . . . . . .
O139 O 0.6332(6) 0.5406(6) 0.6816(6) 0.023006(6) 1.0000 Uiso . . . . . .
O140 O 0.3654(5) 0.2503(6) 1.2955(6) 0.011031(6) 1.0000 Uiso . . . . . .
O141 O 0.2913(5) 0.3848(5) 1.1112(5) 0.005197(6) 1.0000 Uiso . . . . . .
O142 O 0.0580(5) 0.5936(6) 0.9898(5) 0.009400(6) 1.0000 Uiso . . . . . .
O143 O 0.6846(6) 0.4525(6) 0.8240(6) 0.021579(6) 1.0000 Uiso . . . . . .
O144 O 0.3273(5) 0.4227(5) 1.2074(5) 0.006101(6) 1.0000 Uiso . . . . . .
O145 O 0.2588(5) 0.3036(5) 0.9610(5) 0.000045(6) 1.0000 Uiso . . . . . .
O146 O 0.0979(5) 0.4290(6) 1.0854(5) 0.011926(6) 1.0000 Uiso . . . . . .
O147 O 0.2120(6) 0.2434(6) 1.1301(6) 0.022241(6) 1.0000 Uiso . . . . . .
O148 O 0.1595(5) 0.3899(5) 0.9404(5) 0.001377(6) 1.0000 Uiso . . . . . .
O149 O 0.3638(5) 0.4758(6) 1.1269(5) 0.008871(6) 1.0000 Uiso . . . . . .
O150 O 0.6180(6) 0.6922(6) 0.8485(5) 0.015896(6) 1.0000 Uiso . . . . . .
O151 O 0.5659(6) 0.6341(7) 0.6569(6) 0.029840(6) 1.0000 Uiso . . . . . .
O152 O 0.2967(7) 0.5173(7) 0.9220(7) 0.029618(6) 1.0000 Uiso . . . . . .
O153 O 0.6280(6) 0.4136(6) 0.7230(6) 0.022387(6) 1.0000 Uiso . . . . . .
O154 O 0.3911(6) 0.3860(7) 1.3085(6) 0.025975(6) 1.0000 Uiso . . . . . .
O155 O 0.2932(6) 0.2587(7) 1.0600(6) 0.026789(6) 1.0000 Uiso . . . . . .
O156 O 0.0382(6) 0.4520(6) 0.9841(6) 0.014374(6) 1.0000 Uiso . . . . . .
O157 O 0.4092(6) 0.5650(6) 0.9408(5) 0.011665(6) 1.0000 Uiso . . . . . .
O158 O 0.0702(5) 0.4268(5) 0.8799(5) 0.005065(6) 1.0000 Uiso . . . . . .
O159 O 0.3421(6) 0.4235(6) 0.7310(6) 0.014454(6) 1.0000 Uiso . . . . . .
O160 O 0.4709(7) 0.4113(7) 1.1432(7) 0.025401(6) 1.0000 Uiso . . . . . .
O161 O 0.7713(6) 0.4090(6) 1.0239(6) 0.020346(6) 1.0000 Uiso . . . . . .
O162 O 0.4139(6) 0.2570(6) 0.9461(5) 0.008548(6) 1.0000 Uiso . . . . . .
O163 O 0.0587(6) 0.7697(6) 0.8676(6) 0.023445(6) 1.0000 Uiso . . . . . .
O164 O 0.3355(6) 0.7552(6) 0.7093(6) 0.015097(6) 1.0000 Uiso . . . . . .
O165 O 0.4723(5) 0.7389(6) 1.1416(5) 0.008385(6) 1.0000 Uiso . . . . . .
O166 O 0.1133(5) 0.2597(5) 1.0782(5) 0.003740(6) 1.0000 Uiso . . . . . .
O167 O 0.7640(5) 0.7659(6) 1.0132(5) 0.008397(6) 1.0000 Uiso . . . . . .
O168 O 0.4307(5) 0.8827(6) 0.9501(5) 0.009438(6) 1.0000 Uiso . . . . . .
O169 O 0.5435(6) 0.9241(6) 1.3646(6) 0.013423(6) 1.0000 Uiso . . . . . .
O170 O 0.7265(5) 0.8931(6) 0.8028(6) 0.016336(6) 1.0000 Uiso . . . . . .
O171 O 0.3342(5) 0.0661(5) 0.7085(5) 0.001311(6) 1.0000 Uiso . . . . . .
O172 O 0.4917(5) 0.0979(6) 1.1634(5) 0.007251(6) 1.0000 Uiso . . . . . .
O173 O 0.1141(6) 0.9232(7) 1.0685(6) 0.020541(6) 1.0000 Uiso . . . . . .
O174 O 0.4367(6) 0.4833(7) 0.8622(6) 0.023462(6) 1.0000 Uiso . . . . . .
O175 O 0.0891(5) 0.5245(5) 0.8000(5) 0.006896(6) 1.0000 Uiso . . . . . .
O176 O 0.3662(6) 0.5065(6) 0.6509(6) 0.021916(6) 1.0000 Uiso . . . . . .
O177 O 0.5176(6) 0.5277(6) 1.0984(6) 0.012451(6) 1.0000 Uiso . . . . . .
O178 O 0.8049(7) 0.5015(7) 0.9427(6) 0.026358(6) 1.0000 Uiso . . . . . .
O179 O 0.4408(6) 0.1737(6) 0.8647(5) 0.009181(6) 1.0000 Uiso . . . . . .
O180 O 0.0788(7) 0.8570(7) 0.7902(7) 0.024877(6) 1.0000 Uiso . . . . . .
O181 O 0.3687(5) 0.8797(6) 0.6619(5) 0.010157(6) 1.0000 Uiso . . . . . .
O182 O 0.5136(7) 0.8480(7) 1.0898(6) 0.023625(6) 1.0000 Uiso . . . . . .
O183 O 0.1555(6) 0.1471(6) 1.0216(6) 0.012829(6) 1.0000 Uiso . . . . . .
O184 O 0.7923(5) 0.8408(5) 0.9298(5) 0.002986(6) 1.0000 Uiso . . . . . .
O185 O 0.4458(7) 0.8104(7) 0.8632(6) 0.024879(6) 1.0000 Uiso . . . . . .
O186 O 0.5828(7) 0.8339(7) 1.2924(7) 0.037050(6) 1.0000 Uiso . . . . . .
O187 O 0.7335(7) 0.8037(7) 0.7252(7) 0.033098(6) 1.0000 Uiso . . . . . .
O188 O 0.3756(5) 0.1814(5) 0.6625(5) 0.002996(6) 1.0000 Uiso . . . . . .
O189 O 0.5071(6) 0.2015(6) 1.0911(6) 0.013614(6) 1.0000 Uiso . . . . . .
O190 O 0.1545(6) 0.8059(6) 1.0200(6) 0.020241(6) 1.0000 Uiso . . . . . .
O191 O 0.4437(6) 0.6546(6) 1.0051(6) 0.010801(6) 1.0000 Uiso . . . . . .
O192 O 0.0784(5) 0.3200(6) 0.9321(5) 0.008066(6) 1.0000 Uiso . . . . . .
O193 O 0.3652(6) 0.3042(6) 0.7673(6) 0.013997(6) 1.0000 Uiso . . . . . .
O194 O 0.5121(5) 0.3075(5) 1.1923(5) 0.007943(6) 1.0000 Uiso . . . . . .
O195 O 0.1470(6) 0.6947(6) 1.1076(6) 0.012446(6) 1.0000 Uiso . . . . . .
O196 O 0.3086(6) 0.6953(6) 0.5778(5) 0.011673(6) 1.0000 Uiso . . . . . .
O197 O 0.4484(5) 0.3556(5) 1.0072(5) 0.000042(6) 1.0000 Uiso . . . . . .
O198 O 0.0818(6) 0.6758(6) 0.9310(6) 0.019822(6) 1.0000 Uiso . . . . . .
O199 O 0.7357(6) 0.3427(7) 0.8641(6) 0.023050(6) 1.0000 Uiso . . . . . .
O200 O 0.3699(5) 0.6651(6) 0.7812(5) 0.007906(6) 1.0000 Uiso . . . . . .
O201 O 0.5244(5) 0.6494(5) 1.2094(5) 0.005654(6) 1.0000 Uiso . . . . . .
O202 O 0.2993(5) 0.3339(6) 0.5719(5) 0.010136(6) 1.0000 Uiso . . . . . .
O203 O 0.4129(5) -0.0045(6) 0.9840(5) 0.014249(6) 1.0000 Uiso . . . . . .
O204 O 0.0882(5) 0.9962(5) 0.9360(5) 0.003387(6) 1.0000 Uiso . . . . . .
O205 O 0.3772(5) 0.9843(6) 0.7804(5) 0.007967(6) 1.0000 Uiso . . . . . .
O206 O 0.5061(5) 0.9709(6) 1.1806(5) 0.005937(6) 1.0000 Uiso . . . . . .
O207 O 0.6668(6) 0.9842(7) 0.6283(6) 0.027433(6) 1.0000 Uiso . . . . . .
O208 O 0.3357(5) 0.5805(5) 0.8400(5) 0.000786(6) 1.0000 Uiso . . . . . .
O209 O 0.5029(6) 0.5897(6) 1.2824(6) 0.011910(6) 1.0000 Uiso . . . . . .
O210 O 0.2717(5) 0.4134(6) 0.6356(5) 0.011133(6) 1.0000 Uiso . . . . . .
O211 O 0.4218(6) 0.4647(7) 1.0425(6) 0.021311(6) 1.0000 Uiso . . . . . .
O212 O 0.7028(5) 0.4241(5) 0.9235(5) 0.000044(6) 1.0000 Uiso . . . . . .
O213 O 0.3401(6) 0.2490(6) 0.8468(6) 0.012196(6) 1.0000 Uiso . . . . . .
O214 O -0.0098(6) 0.7566(6) 0.7688(6) 0.019471(6) 1.0000 Uiso . . . . . .
O215 O 0.2792(5) 0.8046(5) 0.6097(5) 0.002283(6) 1.0000 Uiso . . . . . .
O216 O 0.4214(6) 0.7696(6) 1.0378(6) 0.020874(6) 1.0000 Uiso . . . . . .
O217 O 0.0483(6) 0.2221(6) 0.9815(6) 0.017413(6) 1.0000 Uiso . . . . . .
O218 O 0.6954(6) 0.7475(6) 0.9171(6) 0.014424(6) 1.0000 Uiso . . . . . .
O219 O 0.3562(5) 0.9185(5) 0.8565(5) 0.000046(6) 1.0000 Uiso . . . . . .
O220 O 0.4793(6) 0.9198(6) 1.2676(6) 0.014126(6) 1.0000 Uiso . . . . . .
O221 O 0.6565(5) 0.9183(6) 0.7082(5) 0.014249(6) 1.0000 Uiso . . . . . .
O222 O 0.2789(7) 0.1093(7) 0.6088(7) 0.034955(6) 1.0000 Uiso . . . . . .
O223 O 0.4407(6) 0.0820(6) 1.0540(5) 0.015064(6) 1.0000 Uiso . . . . . .
O224 O 0.0682(5) 0.8812(5) 0.9633(4) 0.002817(6) 1.0000 Uiso . . . . . .
O225 O 0.3862(6) 0.4298(6) 0.9445(6) 0.014145(6) 1.0000 Uiso . . . . . .
O226 O 0.0470(6) 0.5650(6) 0.8877(6) 0.013094(6) 1.0000 Uiso . . . . . .
O227 O 0.3167(7) 0.5648(7) 0.7374(7) 0.045123(6) 1.0000 Uiso . . . . . .
O228 O 0.4629(6) 0.5399(7) 1.1898(6) 0.024169(6) 1.0000 Uiso . . . . . .
O229 O 0.2698(6) 0.4509(6) 0.5415(6) 0.023592(6) 1.0000 Uiso . . . . . .
O230 O 0.4045(7) 0.1226(7) 0.9634(7) 0.030128(6) 1.0000 Uiso . . . . . .
O231 O 0.0351(6) 0.9179(7) 0.8709(6) 0.021645(6) 1.0000 Uiso . . . . . .
O232 O 0.3224(5) 0.8769(6) 0.7601(5) 0.008153(6) 1.0000 Uiso . . . . . .
O233 O 0.4533(6) 0.8673(7) 1.1776(6) 0.023515(6) 1.0000 Uiso . . . . . .
O234 O 0.1255(6) 0.1259(7) 1.1151(6) 0.022948(6) 1.0000 Uiso . . . . . .
O235 O 0.7436(6) 0.9104(6) 1.0088(6) 0.018398(6) 1.0000 Uiso . . . . . .
O236 O 0.3989(5) 0.7452(5) 0.9386(5) 0.004274(6) 1.0000 Uiso . . . . . .
O237 O 0.0417(5) 0.2231(6) 0.8782(5) 0.008022(6) 1.0000 Uiso . . . . . .
O238 O 0.6859(6) 0.7662(6) 0.8131(5) 0.011052(6) 1.0000 Uiso . . . . . .
O239 O 0.3222(6) 0.1988(6) 0.7540(6) 0.014788(6) 1.0000 Uiso . . . . . .
O240 O 0.4402(6) 0.2177(6) 1.1745(6) 0.020404(6) 1.0000 Uiso . . . . . .
O241 O 0.0942(6) 0.8030(6) 1.1093(6) 0.015680(6) 1.0000 Uiso . . . . . .
O242 O 0.4251(6) 0.7670(6) 0.7671(5) 0.017054(6) 1.0000 Uiso . . . . . .
O243 O 0.3601(6) 0.2413(6) 0.5716(6) 0.020949(6) 1.0000 Uiso . . . . . .
O244 O 0.5043(7) 0.2534(7) 1.0039(7) 0.040809(6) 1.0000 Uiso . . . . . .
O245 O 0.4374(6) 0.3962(6) 0.7851(5) 0.013119(6) 1.0000 Uiso . . . . . .
O246 O 0.0541(5) 0.5797(6) 0.7125(5) 0.013001(6) 1.0000 Uiso . . . . . .
O247 O 0.2152(7) 0.6066(7) 1.1515(7) 0.032678(6) 1.0000 Uiso . . . . . .
O248 O 0.3657(6) 0.6022(6) 0.5833(6) 0.021505(6) 1.0000 Uiso . . . . . .
O249 O 0.4975(6) 0.5538(6) 0.9960(6) 0.020026(6) 1.0000 Uiso . . . . . .
O250 O 0.7688(5) 0.5516(5) 0.8569(5) 0.004441(6) 1.0000 Uiso . . . . . .
O251 O 0.5848(6) 0.5182(7) 0.7771(6) 0.027300(6) 1.0000 Uiso . . . . . .
O252 O 0.2307(5) 0.4714(6) 0.7212(5) 0.008584(6) 1.0000 Uiso . . . . . .
O253 O 0.0099(6) 0.5308(7) 1.0719(6) 0.017201(6) 1.0000 Uiso . . . . . .
O254 O 0.6622(5) 0.4804(6) 1.0121(5) 0.003827(6) 1.0000 Uiso . . . . . .
O255 O -0.0409(5) 0.4686(5) 0.8731(5) 0.005440(6) 1.0000 Uiso . . . . . .
O256 O 0.5904(5) 0.1999(5) 0.7901(5) 0.002871(6) 1.0000 Uiso . . . . . .
O257 O 0.2260(7) 0.8033(7) 0.7038(6) 0.027449(6) 1.0000 Uiso . . . . . .
O258 O 0.0170(6) 0.1946(6) 1.0811(6) 0.007685(6) 1.0000 Uiso . . . . . .
O259 O 0.6504(5) 0.8216(5) 0.9932(5) 0.003008(6) 1.0000 Uiso . . . . . .
O260 O 0.3043(7) 0.1947(7) 0.9360(7) 0.030882(6) 1.0000 Uiso . . . . . .
O261 O -0.0543(5) 0.8135(5) 0.8554(4) 0.000890(6) 1.0000 Uiso . . . . . .
O262 O 0.6036(6) 0.8776(6) 0.7943(5) 0.015165(6) 1.0000 Uiso . . . . . .
O263 O 0.2229(6) 0.1370(6) 0.7015(5) 0.010010(6) 1.0000 Uiso . . . . . .
O264 O 0.3739(5) 0.1047(6) 1.1351(5) 0.014233(6) 1.0000 Uiso . . . . . .
O265 O 0.0019(5) 0.8682(6) 1.0435(5) 0.007991(6) 1.0000 Uiso . . . . . .
O266 O 0.6465(6) 0.1483(6) 0.9982(6) 0.013678(6) 1.0000 Uiso . . . . . .
O267 O 0.3068(5) 0.8423(6) 0.9331(5) 0.006229(6) 1.0000 Uiso . . . . . .
O268 O 0.3346(6) 0.4340(6) 0.8441(6) 0.021037(6) 1.0000 Uiso . . . . . .
O269 O -0.0228(6) 0.5502(6) 0.7877(6) 0.016350(6) 1.0000 Uiso . . . . . .
O270 O 0.2631(6) 0.5522(6) 0.6351(6) 0.021411(6) 1.0000 Uiso . . . . . .
O271 O 0.4158(6) 0.5908(6) 1.0919(5) 0.010775(6) 1.0000 Uiso . . . . . .
O272 O 0.7030(6) 0.5641(6) 0.9426(6) 0.022214(6) 1.0000 Uiso . . . . . .
O273 O 0.3438(6) 0.1096(7) 0.8630(6) 0.016019(6) 1.0000 Uiso . . . . . .
O274 O -0.0258(6) 0.8977(6) 0.7681(6) 0.014805(6) 1.0000 Uiso . . . . . .
O275 O 0.2684(6) 0.9279(7) 0.6630(6) 0.023638(6) 1.0000 Uiso . . . . . .
O276 O 0.4117(7) 0.9036(7) 1.0751(7) 0.038660(6) 1.0000 Uiso . . . . . .
O277 O 0.0551(6) 0.0859(7) 1.0229(6) 0.026401(6) 1.0000 Uiso . . . . . .
O278 O 0.6852(6) 0.8894(6) 0.9091(6) 0.012441(6) 1.0000 Uiso . . . . . .
O279 O 0.3365(5) 0.7788(6) 0.8415(5) 0.006534(6) 1.0000 Uiso . . . . . .
O280 O 0.4789(6) 0.7763(6) 1.2724(6) 0.012485(6) 1.0000 Uiso . . . . . .
O281 O 0.6171(6) 0.7812(6) 0.7134(6) 0.020338(6) 1.0000 Uiso . . . . . .
O282 O 0.2717(6) 0.2391(6) 0.6496(6) 0.015064(6) 1.0000 Uiso . . . . . .
O283 O 0.3959(6) 0.2095(6) 1.0643(6) 0.018191(6) 1.0000 Uiso . . . . . .
O284 O 0.0528(6) 0.7539(7) 1.0126(6) 0.026187(6) 1.0000 Uiso . . . . . .
O285 O 0.2949(5) 0.9174(6) 1.1940(5) 0.007502(6) 1.0000 Uiso . . . . . .
O286 O 0.6925(5) 0.2631(5) 0.7934(5) 0.005167(6) 1.0000 Uiso . . . . . .
O287 O 0.7626(5) 0.0927(5) 1.0115(5) 0.000190(6) 1.0000 Uiso . . . . . .
O288 O 0.8785(6) 0.9153(6) 0.9375(6) 0.014715(6) 1.0000 Uiso . . . . . .
O289 O 0.2717(6) 0.9943(6) 1.2808(5) 0.011783(6) 1.0000 Uiso . . . . . .
O290 O 0.7281(7) 0.1605(8) 0.7225(7) 0.050884(6) 1.0000 Uiso . . . . . .
O291 O 0.7918(5) 0.1809(5) 0.9384(5) 0.000791(6) 1.0000 Uiso . . . . . .
O292 O 0.3398(6) 0.9682(6) 0.4802(6) 0.013240(6) 1.0000 Uiso . . . . . .
O293 O 0.2687(6) 0.8141(6) 1.1343(6) 0.012633(6) 1.0000 Uiso . . . . . .
O294 O 0.7028(5) 0.9990(5) 0.8445(5) 0.005146(6) 1.0000 Uiso . . . . . .
O295 O 0.3045(6) 1.0013(6) 0.5674(6) 0.012848(6) 1.0000 Uiso . . . . . .
O296 O 0.8407(6) 0.1393(7) 0.8693(6) 0.025874(6) 1.0000 Uiso . . . . . .
O297 O 0.3699(6) 0.9118(6) 1.2920(6) 0.018236(6) 1.0000 Uiso . . . . . .
O298 O 0.6276(6) 0.2571(7) 0.6979(6) 0.022268(6) 1.0000 Uiso . . . . . .
O299 O 0.6999(6) 0.0801(6) 0.9142(5) 0.011330(6) 1.0000 Uiso . . . . . .
O300 O -0.0684(6) 0.9656(6) 1.0375(6) 0.017424(6) 1.0000 Uiso . . . . . .
O301 O 0.3028(5) 1.0548(6) 1.1841(5) 0.009600(6) 1.0000 Uiso . . . . . .
O302 O 0.6883(6) 0.1239(7) 0.8174(6) 0.025673(6) 1.0000 Uiso . . . . . .
O303 O 0.2306(6) 0.7626(6) 0.5196(6) 0.019335(6) 1.0000 Uiso . . . . . .
O304 O 0.9011(5) 1.0321(6) 0.8827(5) 0.015062(6) 1.0000 Uiso . . . . . .
O305 O 0.7860(6) 0.2359(6) 0.8490(5) 0.015166(6) 1.0000 Uiso . . . . . .
O306 O 0.3614(5) 0.9016(5) 0.5642(4) 0.000031(6) 1.0000 Uiso . . . . . .
O307 O 0.6109(6) 0.0488(6) 0.8490(6) 0.019658(6) 1.0000 Uiso . . . . . .
O308 O 0.3620(6) 0.7972(7) 1.1200(6) 0.027000(6) 1.0000 Uiso . . . . . .
O309 O 0.4435(5) 0.8589(5) 1.3613(5) 0.000985(6) 1.0000 Uiso . . . . . .
O310 O 0.7060(6) 0.9830(7) 1.0743(6) 0.023823(6) 1.0000 Uiso . . . . . .
O311 O 0.3744(6) 1.0530(6) 1.2859(6) 0.021477(6) 1.0000 Uiso . . . . . .
O312 O 0.6257(5) 0.1128(6) 0.7112(5) 0.009386(6) 1.0000 Uiso . . . . . .
O313 O 0.6879(7) 0.2203(7) 0.9110(7) 0.030545(6) 1.0000 Uiso . . . . . .
O314 O 0.9407(6) 1.0860(6) 0.9815(6) 0.020594(6) 1.0000 Uiso . . . . . .
O315 O 0.5986(5) 0.9134(6) 1.0737(5) 0.002496(6) 1.0000 Uiso . . . . . .
O316 O 0.4497(6) 0.9326(6) 0.6251(5) 0.008662(6) 1.0000 Uiso . . . . . .
O317 O 0.1690(5) 0.9236(6) 0.7843(5) 0.009681(6) 1.0000 Uiso . . . . . .
O318 O 0.5016(7) 0.0770(7) 0.8405(7) 0.042135(6) 1.0000 Uiso . . . . . .
O319 O 0.2199(6) 0.0722(6) 0.9843(6) 0.017915(6) 1.0000 Uiso . . . . . .
O320 O 0.5946(6) 0.2475(6) 1.0666(5) 0.010211(6) 1.0000 Uiso . . . . . .
O321 O 0.4506(6) 0.2418(7) 0.6304(6) 0.022150(6) 1.0000 Uiso . . . . . .
O322 O 0.1576(7) 0.2421(7) 0.7702(7) 0.037217(6) 1.0000 Uiso . . . . . .
O323 O 0.4988(5) 0.7104(6) 0.8399(5) 0.016283(6) 1.0000 Uiso . . . . . .
O324 O 0.3694(6) 0.7488(7) 0.4161(6) 0.029263(6) 1.0000 Uiso . . . . . .
O325 O 0.2401(6) 0.7441(6) 1.0001(6) 0.015865(6) 1.0000 Uiso . . . . . .
O326 O 0.5893(5) 0.5910(6) 1.0551(5) 0.005643(6) 1.0000 Uiso . . . . . .
O327 O 0.4574(5) 0.5698(5) 0.6431(5) 0.003785(6) 1.0000 Uiso . . . . . .
O328 O 0.3126(6) 0.5904(7) 1.2007(6) 0.017416(6) 1.0000 Uiso . . . . . .
O329 O 0.1548(5) 0.6071(6) 0.7615(5) 0.015338(6) 1.0000 Uiso . . . . . .
O330 O 0.5192(6) 0.4188(6) 0.8533(6) 0.011206(6) 1.0000 Uiso . . . . . .
O331 O 0.3554(5) 0.3950(6) 0.4144(5) 0.011654(6) 1.0000 Uiso . . . . . .
O332 O 0.5592(6) 1.0207(7) 1.1221(6) 0.018998(6) 1.0000 Uiso . . . . . .
O333 O 0.4292(7) 1.0188(7) 0.7060(6) 0.025118(6) 1.0000 Uiso . . . . . .
O334 O 0.1404(6) 1.0139(6) 0.8620(5) 0.014304(6) 1.0000 Uiso . . . . . .
O335 O 0.4848(5) 0.9904(6) 0.9221(5) 0.010420(6) 1.0000 Uiso . . . . . .
O336 O 0.2111(6) -0.0355(6) 1.0559(6) 0.022433(6) 1.0000 Uiso . . . . . .
O337 O 0.5587(5) 0.3569(6) 1.1222(5) 0.008689(6) 1.0000 Uiso . . . . . .
O338 O 0.4133(5) 0.3388(6) 0.6966(5) 0.009003(6) 1.0000 Uiso . . . . . .
O339 O 0.1318(7) 0.3338(7) 0.8540(7) 0.026987(6) 1.0000 Uiso . . . . . .
O340 O 0.4900(6) 0.6379(6) 0.9230(6) 0.015367(6) 1.0000 Uiso . . . . . .
O341 O 0.3447(5) 0.6670(5) 0.4949(5) 0.002939(6) 1.0000 Uiso . . . . . .
O342 O 0.1980(5) 0.6307(5) 1.0475(5) 0.002835(6) 1.0000 Uiso . . . . . .
O343 O 0.5594(6) 0.6839(6) 1.1233(5) 0.013548(6) 1.0000 Uiso . . . . . .
O344 O 0.4107(5) 0.6758(5) 0.6920(4) 0.001499(6) 1.0000 Uiso . . . . . .
O345 O 0.2831(7) 0.6689(7) 1.2841(7) 0.032993(6) 1.0000 Uiso . . . . . .
O346 O 0.1271(6) 0.6819(6) 0.8515(6) 0.011501(6) 1.0000 Uiso . . . . . .
O347 O 0.4911(5) 0.3378(5) 0.9281(4) 0.000040(6) 1.0000 Uiso . . . . . .
O348 O 0.3430(6) 0.3118(6) 0.4921(5) 0.009573(6) 1.0000 Uiso . . . . . .
O349 O 0.5503(5) 0.8281(5) 1.0027(5) 0.005170(6) 1.0000 Uiso . . . . . .
O350 O 0.4196(6) 0.8109(6) 0.6022(5) 0.011937(6) 1.0000 Uiso . . . . . .
O351 O 0.1281(6) 0.8396(7) 0.7120(6) 0.018768(6) 1.0000 Uiso . . . . . .
O352 O 0.4834(5) 0.1862(6) 0.7809(5) 0.005449(6) 1.0000 Uiso . . . . . .
O353 O 0.8405(5) 0.8411(6) 0.8528(5) 0.008469(6) 1.0000 Uiso . . . . . .
O354 O 0.2057(7) 0.1911(7) 0.9500(7) 0.032069(6) 1.0000 Uiso . . . . . .
O355 O 0.5533(5) 0.1409(5) 1.0230(5) 0.004411(6) 1.0000 Uiso . . . . . .
O356 O 0.4123(6) 0.1385(6) 0.5818(5) 0.012228(6) 1.0000 Uiso . . . . . .
O357 O 0.2987(6) 0.1777(6) 1.1599(6) 0.018994(6) 1.0000 Uiso . . . . . .
O358 O 0.1268(7) 0.1455(7) 0.7064(7) 0.028692(6) 1.0000 Uiso . . . . . .
O359 O 0.5195(5) 0.8202(5) 0.8034(5) 0.009082(6) 1.0000 Uiso . . . . . .
O360 O 0.2150(6) 0.8586(6) 0.9586(6) 0.017799(6) 1.0000 Uiso . . . . . .
O361 O 0.5678(7) 0.4658(7) 1.0334(7) 0.030994(6) 1.0000 Uiso . . . . . .
O362 O 0.4092(6) 0.4911(6) 0.5730(6) 0.014569(6) 1.0000 Uiso . . . . . .
O363 O 0.1254(5) 0.4942(6) 0.7121(5) 0.008784(6) 1.0000 Uiso . . . . . .
O364 O 0.4838(7) 0.5079(7) 0.7837(6) 0.022051(6) 1.0000 Uiso . . . . . .
O365 O 0.8522(6) 0.4920(6) 0.8653(6) 0.017234(6) 1.0000 Uiso . . . . . .
O366 O 0.6597(5) 0.9657(5) 1.1766(5) 0.005142(6) 1.0000 Uiso . . . . . .
O367 O 0.5194(6) 0.9123(7) 0.7337(6) 0.021942(6) 1.0000 Uiso . . . . . .
O368 O 0.2349(7) 0.9209(7) 0.8806(7) 0.030003(6) 1.0000 Uiso . . . . . .
O369 O 0.5686(6) 0.0865(6) 0.9381(6) 0.012057(6) 1.0000 Uiso . . . . . .
O370 O 0.2713(5) 0.0912(6) 1.0875(5) 0.012666(6) 1.0000 Uiso . . . . . .
O371 O 0.1383(5) 0.7295(6) 0.6762(6) 0.015928(6) 1.0000 Uiso . . . . . .
O372 O 0.5180(6) 0.2826(7) 0.7347(6) 0.022796(6) 1.0000 Uiso . . . . . .
O373 O 0.2296(6) 0.2484(7) 0.8706(6) 0.018085(6) 1.0000 Uiso . . . . . .
O374 O 0.5739(6) 0.7498(6) 0.9367(6) 0.014520(6) 1.0000 Uiso . . . . . .
O375 O 0.4332(5) 0.7592(6) 0.5160(6) 0.014268(6) 1.0000 Uiso . . . . . .
O376 O 0.2940(7) 0.7008(7) 1.1012(7) 0.032126(6) 1.0000 Uiso . . . . . .
O377 O 0.6544(6) 0.5931(6) 1.1564(5) 0.013907(6) 1.0000 Uiso . . . . . .
O378 O 0.5154(6) 0.6105(6) 0.7465(6) 0.024840(6) 1.0000 Uiso . . . . . .
O379 O 0.3848(6) 0.5895(7) 1.3050(6) 0.024506(6) 1.0000 Uiso . . . . . .
O380 O 0.2231(7) 0.5859(7) 0.8607(7) 0.036061(6) 1.0000 Uiso . . . . . .
O381 O 0.5849(5) 0.4192(6) 0.9490(5) 0.005831(6) 1.0000 Uiso . . . . . .
O382 O -0.0658(5) 0.5848(5) 1.0031(5) 0.001180(6) 1.0000 Uiso . . . . . .
O383 O 0.6027(5) 0.0359(6) 1.0245(5) 0.006439(6) 1.0000 Uiso . . . . . .
O384 O 0.4898(5) 1.0677(5) 0.6287(5) 0.003368(6) 1.0000 Uiso . . . . . .
O385 O 0.1884(7) 1.0659(7) 0.7723(7) 0.037161(6) 1.0000 Uiso . . . . . .
O386 O 0.5320(6) 0.9399(7) 0.8282(6) 0.023799(6) 1.0000 Uiso . . . . . .
O387 O 0.2837(5) 0.9538(6) 0.9734(5) 0.013402(6) 1.0000 Uiso . . . . . .
O388 O 0.6302(5) 0.3662(5) 1.0365(5) 0.006177(6) 1.0000 Uiso . . . . . .
O389 O 0.4531(5) 0.3732(6) 0.5972(5) 0.009704(6) 1.0000 Uiso . . . . . .
O390 O 0.1610(5) 0.3853(6) 0.7558(5) 0.006560(6) 1.0000 Uiso . . . . . .
O391 O 0.5476(5) 0.5813(6) 0.8441(5) 0.005559(6) 1.0000 Uiso . . . . . .
O392 O 0.3914(5) 0.6145(5) 0.4036(5) 0.002573(6) 1.0000 Uiso . . . . . .
O393 O 0.2408(6) 0.6143(6) 0.9570(6) 0.015801(6) 1.0000 Uiso . . . . . .
O394 O 0.6014(6) 0.7225(6) 1.0357(5) 0.016249(6) 1.0000 Uiso . . . . . .
O395 O 0.4685(5) 0.7010(6) 0.6034(5) 0.007597(6) 1.0000 Uiso . . . . . .
O396 O 0.3262(5) 0.7361(6) 1.1985(5) 0.006508(6) 1.0000 Uiso . . . . . .
O397 O 0.1813(6) 0.7554(7) 0.7718(6) 0.023507(6) 1.0000 Uiso . . . . . .
O398 O 0.5329(6) 0.2829(6) 0.8334(6) 0.014542(6) 1.0000 Uiso . . . . . .
O399 O 0.3847(6) 0.2659(7) 0.3946(6) 0.023293(6) 1.0000 Uiso . . . . . .
O400 O 0.5605(6) 0.7636(6) 1.2083(6) 0.016320(6) 1.0000 Uiso . . . . . .
O401 O 0.1502(6) 0.7654(6) 0.9264(6) 0.024883(6) 1.0000 Uiso . . . . . .
O402 O 0.0775(6) 0.9529(6) 0.7182(5) 0.010476(6) 1.0000 Uiso . . . . . .
O403 O 0.4103(7) 0.0997(7) 0.7806(6) 0.029692(6) 1.0000 Uiso . . . . . .
O404 O 0.7957(5) 0.9486(6) 0.8733(5) 0.010734(6) 1.0000 Uiso . . . . . .
O405 O 0.1307(6) 0.1108(6) 0.9227(5) 0.010810(6) 1.0000 Uiso . . . . . .
O406 O 0.5040(5) 0.9359(6) 1.0157(5) 0.011762(6) 1.0000 Uiso . . . . . .
O407 O 0.1963(5) 0.8980(6) 1.1378(5) 0.008181(6) 1.0000 Uiso . . . . . .
O408 O 0.4034(6) 0.9757(6) 1.2000(6) 0.017707(6) 1.0000 Uiso . . . . . .
O409 O 0.2802(5) 0.9841(6) 0.7966(5) 0.004170(6) 1.0000 Uiso . . . . . .
O410 O -0.0101(6) 0.9669(6) 0.9521(5) 0.016235(6) 1.0000 Uiso . . . . . .
O411 O 0.3397(5) 0.0680(6) 1.0098(5) 0.016289(6) 1.0000 Uiso . . . . . .
O412 O 0.5664(5) 0.9654(6) 0.6470(5) 0.005665(6) 1.0000 Uiso . . . . . .
O413 O 0.4126(7) 0.3211(7) 1.2165(7) 0.030542(6) 1.0000 Uiso . . . . . .
O414 O 0.2633(6) 0.3022(6) 0.7757(6) 0.010541(6) 1.0000 Uiso . . . . . .
O415 O -0.0215(6) 0.2893(7) 0.9235(6) 0.028512(6) 1.0000 Uiso . . . . . .
O416 O 0.3456(6) 0.6877(6) 1.0088(6) 0.017415(6) 1.0000 Uiso . . . . . .
O417 O 0.7114(5) 0.2895(6) 1.1028(5) 0.008322(6) 1.0000 Uiso . . . . . .
O418 O 0.5540(6) 0.3161(5) 0.6329(5) 0.005419(6) 1.0000 Uiso . . . . . .
O419 O 0.4226(5) 0.6457(5) 1.2197(5) 0.000353(6) 1.0000 Uiso . . . . . .
O420 O 0.2642(7) 0.6495(7) 0.7776(7) 0.028589(6) 1.0000 Uiso . . . . . .
O421 O 0.6311(7) 0.3564(7) 0.8615(6) 0.022200(6) 1.0000 Uiso . . . . . .
O422 O -0.0179(6) 0.6523(6) 0.9220(6) 0.016019(6) 1.0000 Uiso . . . . . .
O423 O 0.3461(6) 0.3746(6) 1.0193(6) 0.015946(6) 1.0000 Uiso . . . . . .
O424 O 0.6975(6) 0.6387(7) 1.0616(6) 0.029044(6) 1.0000 Uiso . . . . . .
O425 O 0.6568(6) 1.0886(7) 1.1153(6) 0.021569(6) 1.0000 Uiso . . . . . .
O426 O 0.5417(6) 1.0392(6) 0.7344(6) 0.021553(6) 1.0000 Uiso . . . . . .
O427 O 0.2510(5) 1.0573(6) 0.8764(5) 0.013303(6) 1.0000 Uiso . . . . . .
O428 O 0.5956(7) -0.0438(7) 0.9301(7) 0.027707(6) 1.0000 Uiso . . . . . .
O429 O 0.3227(6) -0.0325(6) 1.0862(6) 0.025504(6) 1.0000 Uiso . . . . . .
O430 O 0.6644(6) 0.4019(6) 1.1454(5) 0.011746(6) 1.0000 Uiso . . . . . .
O431 O 0.5111(6) 0.4129(6) 0.6953(6) 0.021342(6) 1.0000 Uiso . . . . . .
O432 O 0.2299(6) 0.3909(6) 0.8565(6) 0.009761(6) 1.0000 Uiso . . . . . .
O433 O 0.6040(6) 0.6133(7) 0.9427(6) 0.027696(6) 1.0000 Uiso . . . . . .
O434 O 0.4573(6) 0.6230(6) 0.5091(6) 0.014287(6) 1.0000 Uiso . . . . . .
O435 O 0.3050(6) 0.5752(6) 1.0495(6) 0.015634(6) 1.0000 Uiso . . . . . .
O436 O 0.6660(6) 0.7338(7) 1.1394(6) 0.026906(6) 1.0000 Uiso . . . . . .
O437 O 0.5114(6) 0.7401(6) 0.7077(5) 0.011971(6) 1.0000 Uiso . . . . . .
O438 O 0.3891(5) 0.7260(5) 1.3003(5) 0.004419(6) 1.0000 Uiso . . . . . .
O439 O 0.2450(6) 0.7170(6) 0.8709(6) 0.019128(6) 1.0000 Uiso . . . . . .
O440 O 0.5947(7) 0.2805(7) 0.9379(7) 0.028706(6) 1.0000 Uiso . . . . . .
O441 O 0.4454(6) 0.2705(6) 0.5016(6) 0.019792(6) 1.0000 Uiso . . . . . .

loop_
_atom_type_symbol
_atom_type_scat_dispersion_real
_atom_type_scat_dispersion_imag
_atom_type_scat_Cromer_Mann_a1
_atom_type_scat_Cromer_Mann_b1
_atom_type_scat_Cromer_Mann_a2
_atom_type_scat_Cromer_Mann_b2
_atom_type_scat_Cromer_Mann_a3
_atom_type_scat_Cromer_Mann_b3
_atom_type_scat_Cromer_Mann_a4
_atom_type_scat_Cromer_Mann_b4
_atom_type_scat_Cromer_Mann_c
_atom_type_scat_source
O 0.0106 0.0060 3.0485 13.2771 2.2868 5.7011 1.5463 0.3239 0.8670 32.9089 0.2508 'International Tables Vol C 4.2.6.8 and 6.1.1.4'
P 0.1023 0.0942 6.4345 1.9067 4.1791 27.1570 1.7800 0.5260 1.4908 68.1645 1.1149 'International Tables Vol C 4.2.6.8 and 6.1.1.4'
Mo -1.6832 0.6857 3.7025 0.2772 17.2356 1.0958 12.8876 11.0040 3.7429 61.6584 4.3875 'International Tables Vol C 4.2.6.8 and 6.1.1.4'

loop_
_geom_angle_atom_site_label_1
_geom_angle_site_symmetry_1
_geom_angle_atom_site_label_2
_geom_angle_site_symmetry_2
_geom_angle_atom_site_label_3
_geom_angle_site_symmetry_3
_geom_angle
_geom_angle_publ_flag
O152 . Mo1 . O157 . 87.2(6) yes
O152 . Mo1 . O174 . 166.7(6) yes
O157 . Mo1 . O174 . 80.2(5) yes
O152 . Mo1 . O208 . 85.7(6) yes
O157 . Mo1 . O208 . 85.8(5) yes
O174 . Mo1 . O208 . 97.3(6) yes
O152 . Mo1 . O225 . 87.6(6) yes
O157 . Mo1 . O225 . 81.5(5) yes
O174 . Mo1 . O225 . 86.5(6) yes
O208 . Mo1 . O225 . 165.9(5) yes
O152 . Mo1 . O268 . 102.9(7) yes
O157 . Mo1 . O268 . 167.4(6) yes
O174 . Mo1 . O268 . 89.2(7) yes
O208 . Mo1 . O268 . 102.5(6) yes
O225 . Mo1 . O268 . 91.2(6) yes
O209 2_464 Mo2 . O158 . 79.6(5) yes
O209 2_464 Mo2 . O175 . 94.1(5) yes
O158 . Mo2 . O175 . 85.1(5) yes
O209 2_464 Mo2 . O226 . 162.7(5) yes
O158 . Mo2 . O226 . 83.2(5) yes
O175 . Mo2 . O226 . 82.7(5) yes
O209 2_464 Mo2 . O255 . 90.8(5) yes
O158 . Mo2 . O255 . 83.5(5) yes
O175 . Mo2 . O255 . 166.6(5) yes
O226 . Mo2 . O255 . 89.0(5) yes
O209 2_464 Mo2 . O269 . 98.1(6) yes
O158 . Mo2 . O269 . 177.0(7) yes
O175 . Mo2 . O269 . 93.2(6) yes
O226 . Mo2 . O269 . 99.0(6) yes
O255 . Mo2 . O269 . 98.4(7) yes
O159 . Mo3 . O176 . 81.1(6) yes
O159 . Mo3 . O210 . 81.1(5) yes
O176 . Mo3 . O210 . 91.2(6) yes
O159 . Mo3 . O227 . 87.5(6) yes
O176 . Mo3 . O227 . 92.0(7) yes
O210 . Mo3 . O227 . 167.5(6) yes
O159 . Mo3 . O252 . 85.3(5) yes
O176 . Mo3 . O252 . 166.4(5) yes
O210 . Mo3 . O252 . 87.0(5) yes
O227 . Mo3 . O252 . 87.1(6) yes
O159 . Mo3 . O270 . 170.0(7) yes
O176 . Mo3 . O270 . 89.4(7) yes
O210 . Mo3 . O270 . 96.5(6) yes
O227 . Mo3 . O270 . 95.6(6) yes
O252 . Mo3 . O270 . 104.2(7) yes
O149 . Mo4 . O160 . 85.5(6) yes
O149 . Mo4 . O177 . 168.4(5) yes
O160 . Mo4 . O177 . 83.9(6) yes
O149 . Mo4 . O211 . 87.6(6) yes
O160 . Mo4 . O211 . 84.0(6) yes
O177 . Mo4 . O211 . 86.5(6) yes
O149 . Mo4 . O228 . 94.5(6) yes
O160 . Mo4 . O228 . 83.6(6) yes
O177 . Mo4 . O228 . 89.1(6) yes
O211 . Mo4 . O228 . 167.2(6) yes
O149 . Mo4 . O271 . 98.5(6) yes
O160 . Mo4 . O271 . 175.7(6) yes
O177 . Mo4 . O271 . 92.2(6) yes
O211 . Mo4 . O271 . 97.7(6) yes
O228 . Mo4 . O271 . 94.4(6) yes
O229 2_565 Mo5 . O161 . 80.8(5) yes
O229 2_565 Mo5 . O178 . 90.1(6) yes
O161 . Mo5 . O178 . 85.3(6) yes
O229 2_565 Mo5 . O212 . 162.5(5) yes
O161 . Mo5 . O212 . 81.7(5) yes
O178 . Mo5 . O212 . 89.2(5) yes
O229 2_565 Mo5 . O254 . 90.5(6) yes
O161 . Mo5 . O254 . 86.0(5) yes
O178 . Mo5 . O254 . 171.1(5) yes
O212 . Mo5 . O254 . 87.6(5) yes
O229 2_565 Mo5 . O272 . 96.8(6) yes
O161 . Mo5 . O272 . 177.6(6) yes
O178 . Mo5 . O272 . 95.0(7) yes
O212 . Mo5 . O272 . 100.7(6) yes
O254 . Mo5 . O272 . 93.7(7) yes
O162 . Mo6 . O179 . 83.2(5) yes
O162 . Mo6 . O213 . 86.4(5) yes
O179 . Mo6 . O213 . 89.7(6) yes
O162 . Mo6 . O230 . 80.0(5) yes
O179 . Mo6 . O230 . 92.9(6) yes
O213 . Mo6 . O230 . 165.7(6) yes
O162 . Mo6 . O260 . 87.8(6) yes
O179 . Mo6 . O260 . 170.8(5) yes
O213 . Mo6 . O260 . 88.1(6) yes
O230 . Mo6 . O260 . 87.1(7) yes
O162 . Mo6 . O273 . 171.6(6) yes
O179 . Mo6 . O273 . 91.4(7) yes
O213 . Mo6 . O273 . 100.0(6) yes
O230 . Mo6 . O273 . 94.0(6) yes
O260 . Mo6 . O273 . 97.8(7) yes
O163 . Mo7 . O180 . 80.5(6) yes
O163 . Mo7 . O214 . 80.7(5) yes
O180 . Mo7 . O214 . 91.3(6) yes
O163 . Mo7 . O231 . 88.4(5) yes
O180 . Mo7 . O231 . 84.4(6) yes
O214 . Mo7 . O231 . 168.8(5) yes
O163 . Mo7 . O261 . 84.9(5) yes
O180 . Mo7 . O261 . 165.2(5) yes
O214 . Mo7 . O261 . 88.2(5) yes
O231 . Mo7 . O261 . 93.2(5) yes
O163 . Mo7 . O274 . 170.1(7) yes
O180 . Mo7 . O274 . 90.3(7) yes
O214 . Mo7 . O274 . 95.9(6) yes
O231 . Mo7 . O274 . 94.5(6) yes
O261 . Mo7 . O274 . 104.4(6) yes
O164 . Mo8 . O181 . 85.9(5) yes
O164 . Mo8 . O215 . 83.8(5) yes
O181 . Mo8 . O215 . 85.7(5) yes
O164 . Mo8 . O232 . 81.0(5) yes
O181 . Mo8 . O232 . 89.9(5) yes
O215 . Mo8 . O232 . 164.4(5) yes
O164 . Mo8 . O257 . 82.3(6) yes
O181 . Mo8 . O257 . 168.0(5) yes
O215 . Mo8 . O257 . 90.9(6) yes
O232 . Mo8 . O257 . 90.5(6) yes
O164 . Mo8 . O275 . 173.7(6) yes
O181 . Mo8 . O275 . 88.8(6) yes
O215 . Mo8 . O275 . 99.2(6) yes
O232 . Mo8 . O275 . 95.6(6) yes
O257 . Mo8 . O275 . 103.0(7) yes
O165 . Mo9 . O182 . 83.4(6) yes
O165 . Mo9 . O216 . 83.4(5) yes
O182 . Mo9 . O216 . 89.2(6) yes
O165 . Mo9 . O233 . 83.1(5) yes
O182 . Mo9 . O233 . 91.0(6) yes
O216 . Mo9 . O233 . 166.5(6) yes
O165 . Mo9 . O276 . 173.6(7) yes
O182 . Mo9 . O276 . 90.9(7) yes
O216 . Mo9 . O276 . 99.5(7) yes
O233 . Mo9 . O276 . 94.1(7) yes
O165 . Mo9 . O308 . 88.4(6) yes
O182 . Mo9 . O308 . 171.8(6) yes
O216 . Mo9 . O308 . 88.5(6) yes
O233 . Mo9 . O308 . 89.4(6) yes
O276 . Mo9 . O308 . 97.3(7) yes
P84 2_465 Mo10 . O166 . 98.3(3) yes
P84 2_465 Mo10 . O183 . 88.3(4) yes
O166 . Mo10 . O183 . 87.5(5) yes
P84 2_465 Mo10 . O217 . 176.3(5) yes
O166 . Mo10 . O217 . 82.0(5) yes
O183 . Mo10 . O217 . 95.4(6) yes
P84 2_465 Mo10 . O234 . 17.3(4) yes
O166 . Mo10 . O234 . 82.8(5) yes
O183 . Mo10 . O234 . 80.0(6) yes
O217 . Mo10 . O234 . 164.3(6) yes
P84 2_465 Mo10 . O258 . 88.9(4) yes
O166 . Mo10 . O258 . 79.2(5) yes
O183 . Mo10 . O258 . 165.8(5) yes
O217 . Mo10 . O258 . 87.5(6) yes
O234 . Mo10 . O258 . 93.5(6) yes
P84 2_465 Mo10 . O277 . 79.0(5) yes
O166 . Mo10 . O277 . 177.2(7) yes
O183 . Mo10 . O277 . 93.4(7) yes
O217 . Mo10 . O277 . 100.6(6) yes
O234 . Mo10 . O277 . 94.7(6) yes
O258 . Mo10 . O277 . 99.7(7) yes
O167 . Mo11 . O184 . 79.8(5) yes
O167 . Mo11 . O218 . 79.9(5) yes
O184 . Mo11 . O218 . 91.6(5) yes
O167 . Mo11 . O235 . 86.7(5) yes
O184 . Mo11 . O235 . 87.7(5) yes
O218 . Mo11 . O235 . 166.5(5) yes
O167 . Mo11 . O259 . 88.8(5) yes
O184 . Mo11 . O259 . 168.5(5) yes
O218 . Mo11 . O259 . 87.7(5) yes
O235 . Mo11 . O259 . 90.4(6) yes
O167 . Mo11 . O278 . 172.8(7) yes
O184 . Mo11 . O278 . 93.1(6) yes
O218 . Mo11 . O278 . 98.9(6) yes
O235 . Mo11 . O278 . 94.6(6) yes
O259 . Mo11 . O278 . 98.3(6) yes
O168 . Mo12 . O185 . 77.6(5) yes
O168 . Mo12 . O219 . 81.8(4) yes
O185 . Mo12 . O219 . 93.5(5) yes
O168 . Mo12 . O236 . 84.0(5) yes
O185 . Mo12 . O236 . 83.2(5) yes
O219 . Mo12 . O236 . 165.7(5) yes
O168 . Mo12 . O267 . 92.0(5) yes
O185 . Mo12 . O267 . 169.1(6) yes
O219 . Mo12 . O267 . 88.1(5) yes
O236 . Mo12 . O267 . 92.7(5) yes
O168 . Mo12 . O279 . 168.7(6) yes
O185 . Mo12 . O279 . 91.3(6) yes
O219 . Mo12 . O279 . 97.2(5) yes
O236 . Mo12 . O279 . 96.7(5) yes
O267 . Mo12 . O279 . 99.2(6) yes
O237 2_565 Mo13 . P83 . 173.4(4) yes
O237 2_565 Mo13 . O169 . 87.1(5) yes
P83 . Mo13 . O169 . 95.4(4) yes
O237 2_565 Mo13 . O186 . 84.2(6) yes
P83 . Mo13 . O186 . 90.0(5) yes
O169 . Mo13 . O186 . 83.6(6) yes
O237 2_565 Mo13 . O220 . 166.0(5) yes
P83 . Mo13 . O220 . 17.7(4) yes
O169 . Mo13 . O220 . 78.9(5) yes
O186 . Mo13 . O220 . 94.2(6) yes
O237 2_565 Mo13 . O280 . 96.5(6) yes
P83 . Mo13 . O280 . 80.5(5) yes
O169 . Mo13 . O280 . 173.8(7) yes
O186 . Mo13 . O280 . 91.7(7) yes
O220 . Mo13 . O280 . 97.5(6) yes
O237 2_565 Mo13 . O309 . 86.9(5) yes
P83 . Mo13 . O309 . 99.5(4) yes
O169 . Mo13 . O309 . 80.3(5) yes
O186 . Mo13 . O309 . 162.0(6) yes
O220 . Mo13 . O309 . 90.7(5) yes
O280 . Mo13 . O309 . 104.9(6) yes
P84 . Mo14 . O170 . 101.5(4) yes
P84 . Mo14 . O187 . 90.6(5) yes
O170 . Mo14 . O187 . 77.0(6) yes
P84 . Mo14 . O221 . 21.1(4) yes
O170 . Mo14 . O221 . 80.7(5) yes
O187 . Mo14 . O221 . 89.5(6) yes
P84 . Mo14 . O238 . 174.4(4) yes
O170 . Mo14 . O238 . 81.2(5) yes
O187 . Mo14 . O238 . 85.2(6) yes
O221 . Mo14 . O238 . 161.9(5) yes
P84 . Mo14 . O262 . 91.3(4) yes
O170 . Mo14 . O262 . 89.3(5) yes
O187 . Mo14 . O262 . 166.2(6) yes
O221 . Mo14 . O262 . 87.4(5) yes
O238 . Mo14 . O262 . 93.6(6) yes
P84 . Mo14 . O281 . 78.9(5) yes
O170 . Mo14 . O281 . 172.3(7) yes
O187 . Mo14 . O281 . 95.3(7) yes
O221 . Mo14 . O281 . 100.0(6) yes
O238 . Mo14 . O281 . 97.7(6) yes
O262 . Mo14 . O281 . 98.4(6) yes
O171 . Mo15 . O188 . 81.6(5) yes
O171 . Mo15 . O222 . 80.9(5) yes
O188 . Mo15 . O222 . 88.6(6) yes
O171 . Mo15 . O239 . 85.4(5) yes
O188 . Mo15 . O239 . 88.5(5) yes
O222 . Mo15 . O239 . 166.3(6) yes
O171 . Mo15 . O263 . 90.1(5) yes
O188 . Mo15 . O263 . 171.2(5) yes
O222 . Mo15 . O263 . 92.9(6) yes
O239 . Mo15 . O263 . 88.0(6) yes
O171 . Mo15 . O282 . 173.1(7) yes
O188 . Mo15 . O282 . 92.6(6) yes
O222 . Mo15 . O282 . 95.3(6) yes
O239 . Mo15 . O282 . 98.3(6) yes
O263 . Mo15 . O282 . 95.8(6) yes
P80 . Mo16 . O172 . 105.5(4) yes
P80 . Mo16 . O189 . 98.8(4) yes
O172 . Mo16 . O189 . 82.7(5) yes
P80 . Mo16 . O223 . 22.5(4) yes
O172 . Mo16 . O223 . 84.3(5) yes
O189 . Mo16 . O223 . 89.1(5) yes
P80 . Mo16 . O240 . 170.0(4) yes
O172 . Mo16 . O240 . 80.6(5) yes
O189 . Mo16 . O240 . 89.8(6) yes
O223 . Mo16 . O240 . 164.8(5) yes
P80 . Mo16 . O264 . 83.6(4) yes
O172 . Mo16 . O264 . 85.1(5) yes
O189 . Mo16 . O264 . 167.8(5) yes
O223 . Mo16 . O264 . 88.9(5) yes
O240 . Mo16 . O264 . 89.1(6) yes
P80 . Mo16 . O283 . 75.2(5) yes
O172 . Mo16 . O283 . 173.4(6) yes
O189 . Mo16 . O283 . 90.7(6) yes
O223 . Mo16 . O283 . 95.5(6) yes
O240 . Mo16 . O283 . 99.7(6) yes
O264 . Mo16 . O283 . 101.5(6) yes
O173 . Mo17 . O190 . 85.6(6) yes
O173 . Mo17 . O224 . 84.4(5) yes
O190 . Mo17 . O224 . 86.0(5) yes
O173 . Mo17 . O241 . 79.3(6) yes
O190 . Mo17 . O241 . 92.6(6) yes
O224 . Mo17 . O241 . 163.6(5) yes
O173 . Mo17 . O265 . 86.8(5) yes
O190 . Mo17 . O265 . 170.9(5) yes
O224 . Mo17 . O265 . 88.2(5) yes
O241 . Mo17 . O265 . 91.0(6) yes
O173 . Mo17 . O284 . 172.7(6) yes
O190 . Mo17 . O284 . 91.7(7) yes
O224 . Mo17 . O284 . 102.2(6) yes
O241 . Mo17 . O284 . 94.1(7) yes
O265 . Mo17 . O284 . 96.3(6) yes
O285 . Mo18 . O289 . 82.6(5) yes
O285 . Mo18 . O297 . 83.3(5) yes
O289 . Mo18 . O297 . 86.7(6) yes
O285 . Mo18 . O301 . 81.5(5) yes
O289 . Mo18 . O301 . 91.0(5) yes
O297 . Mo18 . O301 . 164.7(5) yes
O285 . Mo18 . O311 . 174.6(7) yes
O289 . Mo18 . O311 . 92.1(7) yes
O297 . Mo18 . O311 . 95.3(6) yes
O301 . Mo18 . O311 . 99.8(6) yes
O285 . Mo18 . O408 . 86.0(5) yes
O289 . Mo18 . O408 . 168.3(5) yes
O297 . Mo18 . O408 . 89.2(6) yes
O301 . Mo18 . O408 . 90.1(6) yes
O311 . Mo18 . O408 . 99.2(7) yes
O256 . Mo19 . O286 . 82.5(5) yes
O256 . Mo19 . O290 . 165.6(6) yes
O286 . Mo19 . O290 . 85.3(6) yes
O256 . Mo19 . O298 . 90.2(6) yes
O286 . Mo19 . O298 . 76.9(5) yes
O290 . Mo19 . O298 . 94.4(6) yes
O256 . Mo19 . O302 . 86.5(6) yes
O286 . Mo19 . O302 . 82.1(5) yes
O290 . Mo19 . O302 . 84.3(7) yes
O298 . Mo19 . O302 . 159.0(6) yes
O256 . Mo19 . O312 . 104.6(6) yes
O286 . Mo19 . O312 . 172.7(6) yes
O290 . Mo19 . O312 . 87.8(7) yes
O298 . Mo19 . O312 . 101.2(6) yes
O302 . Mo19 . O312 . 99.7(6) yes
O303 2_565 Mo20 . O266 . 82.2(6) yes
O303 2_565 Mo20 . O287 . 90.2(5) yes
O266 . Mo20 . O287 . 89.8(5) yes
O303 2_565 Mo20 . O291 . 91.9(5) yes
O266 . Mo20 . O291 . 167.4(5) yes
O287 . Mo20 . O291 . 79.1(5) yes
O303 2_565 Mo20 . O299 . 166.7(6) yes
O266 . Mo20 . O299 . 92.5(6) yes
O287 . Mo20 . O299 . 77.6(5) yes
O291 . Mo20 . O299 . 90.8(5) yes
O303 2_565 Mo20 . O313 . 97.9(6) yes
O266 . Mo20 . O313 . 104.1(7) yes
O287 . Mo20 . O313 . 164.8(7) yes
O291 . Mo20 . O313 . 87.7(7) yes
O299 . Mo20 . O313 . 95.2(6) yes
O292 2_575 Mo21 . O300 1_655 85.2(6) yes
O292 2_575 Mo21 . O410 1_655 168.7(5) yes
O300 1_655 Mo21 . O410 1_655 90.0(6) yes
O292 2_575 Mo21 . O288 . 81.3(5) yes
O300 1_655 Mo21 . O288 . 86.0(5) yes
O410 1_655 Mo21 . O288 . 88.2(5) yes
O292 2_575 Mo21 . O304 . 94.1(5) yes
O300 1_655 Mo21 . O304 . 167.7(5) yes
O410 1_655 Mo21 . O304 . 88.4(6) yes
O288 . Mo21 . O304 . 81.7(5) yes
O292 2_575 Mo21 . O314 . 89.6(6) yes
O300 1_655 Mo21 . O314 . 100.2(6) yes
O410 1_655 Mo21 . O314 . 101.3(7) yes
O288 . Mo21 . O314 . 168.6(6) yes
O304 . Mo21 . O314 . 92.1(6) yes
O127 . Mo22 . O131 . 83.9(5) yes
O127 . Mo22 . O139 . 84.3(5) yes
O131 . Mo22 . O139 . 88.2(6) yes
O127 . Mo22 . O143 . 80.4(5) yes
O131 . Mo22 . O143 . 87.2(6) yes
O139 . Mo22 . O143 . 164.4(5) yes
O127 . Mo22 . O153 . 179.1(6) yes
O131 . Mo22 . O153 . 95.3(7) yes
O139 . Mo22 . O153 . 96.1(6) yes
O143 . Mo22 . O153 . 99.2(6) yes
O127 . Mo22 . O251 . 81.9(6) yes
O131 . Mo22 . O251 . 165.8(6) yes
O139 . Mo22 . O251 . 91.9(6) yes
O143 . Mo22 . O251 . 88.9(6) yes
O153 . Mo22 . O251 . 98.8(7) yes
O128 . Mo23 . O132 . 79.7(5) yes
O128 . Mo23 . O140 . 86.3(5) yes
O132 . Mo23 . O140 . 89.8(6) yes
O128 . Mo23 . O144 . 80.3(4) yes
O132 . Mo23 . O144 . 89.4(5) yes
O140 . Mo23 . O144 . 166.5(5) yes
O128 . Mo23 . O154 . 173.8(7) yes
O132 . Mo23 . O154 . 94.2(7) yes
O140 . Mo23 . O154 . 94.9(6) yes
O144 . Mo23 . O154 . 98.5(6) yes
O128 . Mo23 . O413 . 88.4(6) yes
O132 . Mo23 . O413 . 168.1(6) yes
O140 . Mo23 . O413 . 88.7(6) yes
O144 . Mo23 . O413 . 89.3(6) yes
O154 . Mo23 . O413 . 97.7(7) yes
O129 . Mo24 . O133 . 81.3(6) yes
O129 . Mo24 . O141 . 89.2(5) yes
O133 . Mo24 . O141 . 82.2(5) yes
O129 . Mo24 . O145 . 81.9(5) yes
O133 . Mo24 . O145 . 96.0(5) yes
O141 . Mo24 . O145 . 171.1(5) yes
O129 . Mo24 . O155 . 167.6(6) yes
O133 . Mo24 . O155 . 90.7(7) yes
O141 . Mo24 . O155 . 99.1(6) yes
O145 . Mo24 . O155 . 89.6(6) yes
O129 . Mo24 . O423 . 82.4(6) yes
O133 . Mo24 . O423 . 163.1(5) yes
O141 . Mo24 . O423 . 93.2(6) yes
O145 . Mo24 . O423 . 86.0(5) yes
O155 . Mo24 . O423 . 106.1(7) yes
O130 . Mo25 . O134 . 84.2(6) yes
O130 . Mo25 . O142 . 79.9(5) yes
O134 . Mo25 . O142 . 92.4(6) yes
O130 . Mo25 . O146 . 85.2(6) yes
O134 . Mo25 . O146 . 84.8(6) yes
O142 . Mo25 . O146 . 165.1(5) yes
O130 . Mo25 . O156 . 173.3(8) yes
O134 . Mo25 . O156 . 89.3(6) yes
O142 . Mo25 . O156 . 98.6(6) yes
O146 . Mo25 . O156 . 96.0(6) yes
O130 . Mo25 . O253 . 83.5(6) yes
O134 . Mo25 . O253 . 167.5(6) yes
O142 . Mo25 . O253 . 87.9(6) yes
O146 . Mo25 . O253 . 91.6(6) yes
O156 . Mo25 . O253 . 103.0(7) yes
O383 1_565 Mo26 . O310 . 86.5(6) yes
O383 1_565 Mo26 . O315 . 79.2(5) yes
O310 . Mo26 . O315 . 88.1(5) yes
O383 1_565 Mo26 . O332 . 88.7(6) yes
O310 . Mo26 . O332 . 167.0(6) yes
O315 . Mo26 . O332 . 79.1(5) yes
O383 1_565 Mo26 . O366 . 166.5(5) yes
O310 . Mo26 . O366 . 95.1(5) yes
O315 . Mo26 . O366 . 87.5(5) yes
O332 . Mo26 . O366 . 86.9(6) yes
O383 1_565 Mo26 . O425 . 91.1(6) yes
O310 . Mo26 . O425 . 94.7(7) yes
O315 . Mo26 . O425 . 169.7(6) yes
O332 . Mo26 . O425 . 97.5(7) yes
O366 . Mo26 . O425 . 102.1(6) yes
O316 . Mo27 . O333 . 81.4(6) yes
O316 . Mo27 . O367 . 89.1(5) yes
O333 . Mo27 . O367 . 96.8(6) yes
O316 . Mo27 . O384 . 83.6(5) yes
O333 . Mo27 . O384 . 88.4(6) yes
O367 . Mo27 . O384 . 170.3(6) yes
O316 . Mo27 . O412 . 84.3(5) yes
O333 . Mo27 . O412 . 164.7(6) yes
O367 . Mo27 . O412 . 88.4(6) yes
O384 . Mo27 . O412 . 84.5(5) yes
O316 . Mo27 . O426 . 175.8(7) yes
O333 . Mo27 . O426 . 96.3(7) yes
O367 . Mo27 . O426 . 87.7(6) yes
O384 . Mo27 . O426 . 99.9(6) yes
O412 . Mo27 . O426 . 98.3(7) yes
O317 . Mo28 . O334 . 82.5(5) yes
O317 . Mo28 . O368 . 78.5(5) yes
O334 . Mo28 . O368 . 89.4(6) yes
O317 . Mo28 . O385 . 87.0(5) yes
O334 . Mo28 . O385 . 91.0(6) yes
O368 . Mo28 . O385 . 165.3(6) yes
O317 . Mo28 . O409 . 88.9(5) yes
O334 . Mo28 . O409 . 171.3(5) yes
O368 . Mo28 . O409 . 90.1(6) yes
O385 . Mo28 . O409 . 87.3(6) yes
O317 . Mo28 . O427 . 172.1(6) yes
O334 . Mo28 . O427 . 94.7(6) yes
O368 . Mo28 . O427 . 94.1(6) yes
O385 . Mo28 . O427 . 100.5(6) yes
O409 . Mo28 . O427 . 94.0(6) yes
O335 1_545 Mo29 . O386 1_545 94.5(6) yes
O335 1_545 Mo29 . P116 . 85.9(4) yes
O386 1_545 Mo29 . P116 . 174.5(4) yes
O335 1_545 Mo29 . O307 . 163.1(5) yes
O386 1_545 Mo29 . O307 . 90.3(6) yes
P116 . Mo29 . O307 . 90.8(4) yes
O335 1_545 Mo29 . O318 . 83.3(6) yes
O386 1_545 Mo29 . O318 . 86.2(6) yes
P116 . Mo29 . O318 . 99.2(5) yes
O307 . Mo29 . O318 . 80.9(6) yes
O335 1_545 Mo29 . O369 . 86.3(5) yes
O386 1_545 Mo29 . O369 . 168.6(6) yes
P116 . Mo29 . O369 . 16.8(4) yes
O307 . Mo29 . O369 . 85.9(6) yes
O318 . Mo29 . O369 . 82.6(6) yes
O335 1_545 Mo29 . O428 . 95.7(7) yes
O386 1_545 Mo29 . O428 . 97.9(7) yes
P116 . Mo29 . O428 . 76.7(5) yes
O307 . Mo29 . O428 . 99.7(7) yes
O318 . Mo29 . O428 . 175.8(7) yes
O369 . Mo29 . O428 . 93.3(6) yes
O387 1_545 Mo30 . P118 . 165.5(4) yes
O387 1_545 Mo30 . O319 . 85.1(5) yes
P118 . Mo30 . O319 . 103.4(4) yes
O387 1_545 Mo30 . O336 . 93.4(6) yes
P118 . Mo30 . O336 . 99.2(4) yes
O319 . Mo30 . O336 . 83.1(5) yes
O387 1_545 Mo30 . O370 . 163.6(5) yes
P118 . Mo30 . O370 . 24.1(4) yes
O319 . Mo30 . O370 . 79.8(5) yes
O336 . Mo30 . O370 . 91.3(6) yes
O387 1_545 Mo30 . O411 . 84.4(5) yes
P118 . Mo30 . O411 . 84.6(4) yes
O319 . Mo30 . O411 . 85.9(5) yes
O336 . Mo30 . O411 . 168.9(5) yes
O370 . Mo30 . O411 . 87.9(5) yes
O387 1_545 Mo30 . O429 . 101.2(6) yes
P118 . Mo30 . O429 . 71.5(5) yes
O319 . Mo30 . O429 . 171.7(7) yes
O336 . Mo30 . O429 . 91.2(6) yes
O370 . Mo30 . O429 . 94.4(6) yes
O411 . Mo30 . O429 . 100.0(6) yes
O371 2_565 Mo31 . O320 . 83.6(5) yes
O371 2_565 Mo31 . O337 . 85.6(5) yes
O320 . Mo31 . O337 . 80.8(5) yes
O371 2_565 Mo31 . O388 . 159.5(5) yes
O320 . Mo31 . O388 . 76.1(5) yes
O337 . Mo31 . O388 . 93.8(5) yes
O371 2_565 Mo31 . O417 . 89.3(5) yes
O320 . Mo31 . O417 . 87.5(5) yes
O337 . Mo31 . O417 . 167.7(5) yes
O388 . Mo31 . O417 . 87.2(5) yes
O371 2_565 Mo31 . O430 . 101.3(6) yes
O320 . Mo31 . O430 . 171.3(6) yes
O337 . Mo31 . O430 . 92.3(6) yes
O388 . Mo31 . O430 . 99.2(6) yes
O417 . Mo31 . O430 . 99.7(6) yes
O321 . Mo32 . O338 . 80.1(5) yes
O321 . Mo32 . O372 . 88.3(5) yes
O338 . Mo32 . O372 . 87.2(6) yes
O321 . Mo32 . O389 . 78.5(5) yes
O338 . Mo32 . O389 . 91.0(5) yes
O372 . Mo32 . O389 . 166.8(6) yes
O321 . Mo32 . O418 . 85.0(5) yes
O338 . Mo32 . O418 . 164.9(5) yes
O372 . Mo32 . O418 . 94.5(6) yes
O389 . Mo32 . O418 . 83.9(5) yes
O321 . Mo32 . O431 . 172.9(6) yes
O338 . Mo32 . O431 . 96.4(6) yes
O372 . Mo32 . O431 . 97.7(7) yes
O389 . Mo32 . O431 . 95.5(6) yes
O418 . Mo32 . O431 . 98.2(6) yes
P70 . Mo33 . O322 . 86.1(5) yes
P70 . Mo33 . O339 . 157.7(5) yes
O322 . Mo33 . O339 . 85.9(6) yes
P70 . Mo33 . O373 . 71.0(5) yes
O322 . Mo33 . O373 . 81.3(6) yes
O339 . Mo33 . O373 . 87.2(6) yes
P70 . Mo33 . O390 . 110.6(4) yes
O322 . Mo33 . O390 . 83.8(5) yes
O339 . Mo33 . O390 . 89.2(6) yes
O373 . Mo33 . O390 . 164.9(5) yes
P70 . Mo33 . O414 . 17.8(4) yes
O322 . Mo33 . O414 . 82.3(6) yes
O339 . Mo33 . O414 . 167.7(5) yes
O373 . Mo33 . O414 . 87.7(6) yes
O390 . Mo33 . O414 . 92.9(5) yes
P70 . Mo33 . O432 . 98.5(5) yes
O322 . Mo33 . O432 . 174.1(8) yes
O339 . Mo33 . O432 . 88.5(7) yes
O373 . Mo33 . O432 . 96.7(6) yes
O390 . Mo33 . O432 . 97.9(6) yes
O414 . Mo33 . O432 . 103.2(6) yes
P47 . Mo34 . O150 . 19.5(4) yes
P47 . Mo34 . O323 . 99.8(4) yes
O150 . Mo34 . O323 . 85.1(5) yes
P47 . Mo34 . O340 . 168.9(4) yes
O150 . Mo34 . O340 . 159.7(5) yes
O323 . Mo34 . O340 . 74.8(5) yes
P47 . Mo34 . O374 . 76.6(5) yes
O150 . Mo34 . O374 . 87.9(6) yes
O323 . Mo34 . O374 . 85.5(5) yes
O340 . Mo34 . O374 . 93.1(6) yes
P47 . Mo34 . O391 . 99.6(4) yes
O150 . Mo34 . O391 . 85.3(5) yes
O323 . Mo34 . O391 . 83.2(5) yes
O340 . Mo34 . O391 . 89.5(5) yes
O374 . Mo34 . O391 . 167.3(5) yes
P47 . Mo34 . O433 . 88.5(6) yes
O150 . Mo34 . O433 . 102.9(7) yes
O323 . Mo34 . O433 . 171.7(7) yes
O340 . Mo34 . O433 . 97.1(7) yes
O374 . Mo34 . O433 . 96.9(6) yes
O391 . Mo34 . O433 . 95.1(6) yes
O415 2_564 Mo35 . P111 . 96.5(5) yes
O415 2_564 Mo35 . O324 . 81.9(6) yes
P111 . Mo35 . O324 . 102.6(4) yes
O415 2_564 Mo35 . O341 . 162.7(5) yes
P111 . Mo35 . O341 . 86.1(4) yes
O324 . Mo35 . O341 . 80.8(6) yes
O415 2_564 Mo35 . O375 . 90.7(6) yes
P111 . Mo35 . O375 . 20.5(4) yes
O324 . Mo35 . O375 . 82.3(5) yes
O341 . Mo35 . O375 . 85.8(5) yes
O415 2_564 Mo35 . O392 . 87.5(6) yes
P111 . Mo35 . O392 . 173.8(4) yes
O324 . Mo35 . O392 . 82.5(5) yes
O341 . Mo35 . O392 . 91.4(5) yes
O375 . Mo35 . O392 . 164.9(5) yes
O415 2_564 Mo35 . O434 . 100.1(6) yes
P111 . Mo35 . O434 . 74.5(5) yes
O324 . Mo35 . O434 . 176.5(7) yes
O341 . Mo35 . O434 . 97.1(6) yes
O375 . Mo35 . O434 . 94.8(6) yes
O392 . Mo35 . O434 . 100.3(5) yes
O325 . Mo36 . O342 . 84.2(5) yes
O325 . Mo36 . O376 . 84.3(6) yes
O342 . Mo36 . O376 . 88.7(6) yes
O325 . Mo36 . O393 . 83.2(5) yes
O342 . Mo36 . O393 . 82.3(5) yes
O376 . Mo36 . O393 . 165.2(6) yes
O325 . Mo36 . O416 . 83.3(6) yes
O342 . Mo36 . O416 . 167.5(5) yes
O376 . Mo36 . O416 . 89.8(6) yes
O393 . Mo36 . O416 . 96.4(6) yes
O325 . Mo36 . O435 . 174.9(7) yes
O342 . Mo36 . O435 . 98.2(6) yes
O376 . Mo36 . O435 . 100.3(6) yes
O393 . Mo36 . O435 . 92.6(6) yes
O416 . Mo36 . O435 . 94.2(6) yes
O326 . Mo37 . O343 . 80.4(5) yes
O326 . Mo37 . O377 . 82.8(5) yes
O343 . Mo37 . O377 . 92.2(5) yes
O326 . Mo37 . O394 . 79.1(5) yes
O343 . Mo37 . O394 . 83.4(6) yes
O377 . Mo37 . O394 . 161.8(5) yes
O326 . Mo37 . O424 . 82.3(5) yes
O343 . Mo37 . O424 . 161.9(6) yes
O377 . Mo37 . O424 . 91.0(6) yes
O394 . Mo37 . O424 . 88.0(6) yes
O326 . Mo37 . O436 . 175.0(6) yes
O343 . Mo37 . O436 . 94.9(6) yes
O377 . Mo37 . O436 . 99.2(6) yes
O394 . Mo37 . O436 . 98.8(6) yes
O424 . Mo37 . O436 . 102.2(7) yes
O151 . Mo38 . O327 . 85.8(5) yes
O151 . Mo38 . O344 . 165.8(5) yes
O327 . Mo38 . O344 . 80.1(4) yes
O151 . Mo38 . O378 . 87.8(6) yes
O327 . Mo38 . O378 . 85.9(5) yes
O344 . Mo38 . O378 . 93.2(5) yes
O151 . Mo38 . O395 . 87.9(6) yes
O327 . Mo38 . O395 . 82.3(5) yes
O344 . Mo38 . O395 . 88.2(5) yes
O378 . Mo38 . O395 . 167.7(5) yes
O151 . Mo38 . O437 . 102.0(6) yes
O327 . Mo38 . O437 . 172.0(6) yes
O344 . Mo38 . O437 . 92.0(6) yes
O378 . Mo38 . O437 . 96.3(6) yes
O395 . Mo38 . O437 . 95.8(6) yes
O328 . Mo39 . O345 . 81.1(6) yes
O328 . Mo39 . O379 . 85.9(5) yes
O345 . Mo39 . O379 . 90.6(6) yes
O328 . Mo39 . O396 . 84.6(5) yes
O345 . Mo39 . O396 . 89.0(6) yes
O379 . Mo39 . O396 . 170.5(5) yes
O328 . Mo39 . O419 . 84.1(5) yes
O345 . Mo39 . O419 . 164.9(5) yes
O379 . Mo39 . O419 . 85.6(6) yes
O396 . Mo39 . O419 . 92.3(5) yes
O328 . Mo39 . O438 . 176.3(6) yes
O345 . Mo39 . O438 . 95.3(6) yes
O379 . Mo39 . O438 . 93.9(6) yes
O396 . Mo39 . O438 . 95.6(5) yes
O419 . Mo39 . O438 . 99.6(6) yes
P49 . Mo40 . O329 . 98.7(4) yes
P49 . Mo40 . O346 . 86.6(4) yes
O329 . Mo40 . O346 . 83.4(5) yes
P49 . Mo40 . O380 . 16.8(5) yes
O329 . Mo40 . O380 . 83.5(6) yes
O346 . Mo40 . O380 . 91.9(6) yes
P49 . Mo40 . O397 . 170.5(5) yes
O329 . Mo40 . O397 . 89.4(5) yes
O346 . Mo40 . O397 . 89.5(6) yes
O380 . Mo40 . O397 . 172.5(6) yes
P49 . Mo40 . O420 . 96.5(5) yes
O329 . Mo40 . O420 . 81.3(6) yes
O346 . Mo40 . O420 . 164.7(6) yes
O380 . Mo40 . O420 . 87.2(7) yes
O397 . Mo40 . O420 . 89.5(6) yes
P49 . Mo40 . O439 . 75.8(5) yes
O329 . Mo40 . O439 . 174.4(6) yes
O346 . Mo40 . O439 . 97.5(6) yes
O380 . Mo40 . O439 . 91.0(6) yes
O397 . Mo40 . O439 . 96.2(6) yes
O420 . Mo40 . O439 . 97.9(7) yes
O330 . Mo41 . O347 . 78.2(5) yes
O330 . Mo41 . O381 . 78.7(5) yes
O347 . Mo41 . O381 . 84.3(5) yes
O330 . Mo41 . O398 . 83.3(5) yes
O347 . Mo41 . O398 . 93.3(5) yes
O381 . Mo41 . O398 . 161.9(5) yes
O330 . Mo41 . O421 . 90.7(6) yes
O347 . Mo41 . O421 . 168.8(5) yes
O381 . Mo41 . O421 . 91.8(6) yes
O398 . Mo41 . O421 . 87.1(6) yes
O330 . Mo41 . O440 . 172.4(8) yes
O347 . Mo41 . O440 . 95.1(7) yes
O381 . Mo41 . O440 . 97.1(6) yes
O398 . Mo41 . O440 . 100.9(7) yes
O421 . Mo41 . O440 . 95.9(7) yes
O422 2_564 Mo42 . O382 2_564 87.1(5) yes
O422 2_564 Mo42 . O331 . 98.6(5) yes
O382 2_564 Mo42 . O331 . 80.5(4) yes
O422 2_564 Mo42 . O348 . 175.7(5) yes
O382 2_564 Mo42 . O348 . 92.6(5) yes
O331 . Mo42 . O348 . 77.1(5) yes
O422 2_564 Mo42 . O399 . 87.0(6) yes
O382 2_564 Mo42 . O399 . 159.1(5) yes
O331 . Mo42 . O399 . 80.6(5) yes
O348 . Mo42 . O399 . 91.8(6) yes
O422 2_564 Mo42 . O441 . 96.5(7) yes
O382 2_564 Mo42 . O441 . 100.5(6) yes
O331 . Mo42 . O441 . 164.9(7) yes
O348 . Mo42 . O441 . 87.8(7) yes
O399 . Mo42 . O441 . 100.0(6) yes
O136 2_564 P43 . O247 2_564 104.6(9) yes
O136 2_564 P43 . O328 2_564 107.8(9) yes
O247 2_564 P43 . O328 2_564 109.3(9) yes
O136 2_564 P43 . O131 . 108.5(8) yes
O247 2_564 P43 . O131 . 109.5(10) yes
O328 2_564 P43 . O131 . 116.5(9) yes
O132 2_564 P44 . O127 . 118.6(10) yes
O132 2_564 P44 . O135 . 112.9(8) yes
O127 . P44 . O135 . 106.3(8) yes
O132 2_564 P44 . O250 . 111.5(8) yes
O127 . P44 . O250 . 105.5(7) yes
O135 . P44 . O250 . 100.2(8) yes
O133 . P45 . O138 . 106.5(9) yes
O133 . P45 . O147 . 107.1(9) yes
O138 . P45 . O147 . 102.2(8) yes
O133 . P45 . O166 . 120.4(9) yes
O138 . P45 . O166 . 108.2(9) yes
O147 . P45 . O166 . 111.0(8) yes
O129 . P46 . O134 . 117.4(9) yes
O129 . P46 . O137 . 110.9(9) yes
O134 . P46 . O137 . 112.9(9) yes
O129 . P46 . O148 . 102.9(7) yes
O134 . P46 . O148 . 109.5(8) yes
O137 . P46 . O148 . 101.6(8) yes
Mo34 . P47 . O135 . 107.0(6) yes
Mo34 . P47 . O150 . 27.6(6) yes
O135 . P47 . O150 . 108.0(8) yes
Mo34 . P47 . O218 . 90.3(7) yes
O135 . P47 . O218 . 99.4(8) yes
O150 . P47 . O218 . 116.7(10) yes
Mo34 . P47 . O238 . 133.7(6) yes
O135 . P47 . O238 . 104.3(9) yes
O150 . P47 . O238 . 109.6(8) yes
O218 . P47 . O238 . 117.2(8) yes
O136 . P48 . O141 . 99.6(7) yes
O136 . P48 . O144 . 105.0(8) yes
O141 . P48 . O144 . 113.3(7) yes
O136 . P48 . O149 . 109.6(8) yes
O141 . P48 . O149 . 109.3(8) yes
O144 . P48 . O149 . 118.3(8) yes
Mo40 . P49 . O137 . 116.2(6) yes
Mo40 . P49 . O152 . 123.4(8) yes
O137 . P49 . O152 . 103.1(9) yes
Mo40 . P49 . O380 . 22.9(6) yes
O137 . P49 . O380 . 104.3(9) yes
O152 . P49 . O380 . 112.1(11) yes
Mo40 . P49 . O393 . 89.3(6) yes
O137 . P49 . O393 . 108.9(10) yes
O152 . P49 . O393 . 115.3(10) yes
O380 . P49 . O393 . 112.0(9) yes
O139 2_465 P50 . O151 2_465 113.2(10) yes
O139 2_465 P50 . O138 . 110.1(9) yes
O151 2_465 P50 . O138 . 106.2(9) yes
O139 2_465 P50 . O146 . 112.9(9) yes
O151 2_465 P50 . O146 . 109.1(9) yes
O138 . P50 . O146 . 104.9(9) yes
O174 . P51 . O245 . 113.0(10) yes
O174 . P51 . O330 . 113.9(10) yes
O245 . P51 . O330 . 107.6(9) yes
O174 . P51 . O364 . 107.4(9) yes
O245 . P51 . O364 . 99.8(9) yes
O330 . P51 . O364 . 114.5(10) yes
O175 . P52 . O246 . 107.3(8) yes
O175 . P52 . O329 . 113.3(8) yes
O246 . P52 . O329 . 113.1(8) yes
O175 . P52 . O363 . 112.3(7) yes
O246 . P52 . O363 . 100.2(7) yes
O329 . P52 . O363 . 109.9(8) yes
O176 . P53 . O248 . 110.2(9) yes
O176 . P53 . O327 . 118.3(9) yes
O248 . P53 . O327 . 110.4(8) yes
O176 . P53 . O362 . 104.0(8) yes
O248 . P53 . O362 . 103.2(8) yes
O327 . P53 . O362 . 109.6(8) yes
O177 . P54 . O249 . 112.2(9) yes
O177 . P54 . O326 . 113.7(8) yes
O249 . P54 . O326 . 108.9(8) yes
O177 . P54 . O361 . 109.1(9) yes
O249 . P54 . O361 . 102.0(9) yes
O326 . P54 . O361 . 110.4(9) yes
O331 2_565 P55 . O178 . 119.0(9) yes
O331 2_565 P55 . O250 . 114.1(7) yes
O178 . P55 . O250 . 101.9(8) yes
O331 2_565 P55 . O365 . 116.2(9) yes
O178 . P55 . O365 . 107.0(9) yes
O250 . P55 . O365 . 95.3(7) yes
O179 . P56 . O318 . 113.7(9) yes
O179 . P56 . O352 . 105.7(7) yes
O318 . P56 . O352 . 117.1(9) yes
O179 . P56 . O403 . 109.2(9) yes
O318 . P56 . O403 . 109.2(9) yes
O352 . P56 . O403 . 101.1(8) yes
O180 . P57 . O317 . 116.6(10) yes
O180 . P57 . O351 . 107.7(9) yes
O317 . P57 . O351 . 108.9(9) yes
O180 . P57 . O402 . 110.6(9) yes
O317 . P57 . O402 . 108.8(8) yes
O351 . P57 . O402 . 103.4(9) yes
O181 . P58 . O306 . 108.1(8) yes
O181 . P58 . O316 . 116.1(9) yes
O306 . P58 . O316 . 109.3(7) yes
O181 . P58 . O350 . 109.8(8) yes
O306 . P58 . O350 . 99.1(7) yes
O316 . P58 . O350 . 113.0(9) yes
O182 . P59 . O315 . 112.8(9) yes
O182 . P59 . O349 . 109.1(8) yes
O315 . P59 . O349 . 113.4(9) yes
O182 . P59 . O406 . 108.8(9) yes
O315 . P59 . O406 . 110.9(8) yes
O349 . P59 . O406 . 101.1(7) yes
O183 . P60 . O319 . 113.9(10) yes
O183 . P60 . O354 . 112.2(9) yes
O319 . P60 . O354 . 114.6(10) yes
O183 . P60 . O405 . 107.9(9) yes
O319 . P60 . O405 . 109.3(9) yes
O354 . P60 . O405 . 97.5(9) yes
O184 . P61 . O288 . 115.0(9) yes
O184 . P61 . O353 . 101.2(7) yes
O288 . P61 . O353 . 116.8(9) yes
O184 . P61 . O404 . 112.2(8) yes
O288 . P61 . O404 . 108.2(8) yes
O353 . P61 . O404 . 102.9(8) yes
O185 . P62 . O242 . 110.1(9) yes
O185 . P62 . O323 . 112.3(9) yes
O242 . P62 . O323 . 113.2(8) yes
O185 . P62 . O359 . 110.9(8) yes
O242 . P62 . O359 . 105.4(8) yes
O323 . P62 . O359 . 104.5(8) yes
O186 2_464 P63 . O400 2_464 108.7(9) yes
O186 2_464 P63 . O322 . 108.8(10) yes
O400 2_464 P63 . O322 . 116.8(9) yes
O186 2_464 P63 . O358 . 112.5(9) yes
O400 2_464 P63 . O358 . 101.0(9) yes
O322 . P63 . O358 . 109.0(10) yes
O187 2_465 P64 . O128 . 116.9(9) yes
O187 2_465 P64 . O147 . 109.5(9) yes
O128 . P64 . O147 . 110.1(8) yes
O187 2_465 P64 . O357 . 111.0(9) yes
O128 . P64 . O357 . 106.3(9) yes
O147 . P64 . O357 . 101.9(9) yes
O188 . P65 . O243 . 112.2(8) yes
O188 . P65 . O321 . 112.8(9) yes
O243 . P65 . O321 . 108.4(8) yes
O188 . P65 . O356 . 110.7(8) yes
O243 . P65 . O356 . 99.1(8) yes
O321 . P65 . O356 . 112.9(9) yes
O189 . P66 . O244 . 104.5(10) yes
O189 . P66 . O320 . 118.9(10) yes
O244 . P66 . O320 . 112.5(9) yes
O189 . P66 . O355 . 106.6(8) yes
O244 . P66 . O355 . 103.1(8) yes
O320 . P66 . O355 . 109.9(9) yes
O190 . P67 . O325 . 116.6(10) yes
O190 . P67 . O360 . 109.9(9) yes
O325 . P67 . O360 . 107.9(9) yes
O190 . P67 . O401 . 106.0(9) yes
O325 . P67 . O401 . 115.9(9) yes
O360 . P67 . O401 . 99.1(8) yes
O191 . P68 . O216 . 107.0(8) yes
O191 . P68 . O236 . 104.7(8) yes
O216 . P68 . O236 . 110.1(8) yes
O191 . P68 . O416 . 105.3(8) yes
O216 . P68 . O416 . 112.4(10) yes
O236 . P68 . O416 . 116.5(8) yes
O192 . P69 . O217 . 108.4(8) yes
O192 . P69 . O237 . 103.0(8) yes
O217 . P69 . O237 . 121.2(8) yes
O192 . P69 . O415 . 105.6(7) yes
O217 . P69 . O415 . 109.5(10) yes
O237 . P69 . O415 . 108.0(9) yes
Mo33 . P70 . O193 . 127.2(6) yes
Mo33 . P70 . O213 . 91.7(7) yes
O193 . P70 . O213 . 102.6(9) yes
Mo33 . P70 . O239 . 127.5(7) yes
O193 . P70 . O239 . 96.3(9) yes
O213 . P70 . O239 . 107.3(8) yes
Mo33 . P70 . O414 . 25.1(6) yes
O193 . P70 . O414 . 112.2(9) yes
O213 . P70 . O414 . 116.2(10) yes
O239 . P70 . O414 . 119.3(9) yes
O214 2_565 P71 . O194 . 102.7(8) yes
O214 2_565 P71 . O240 . 114.9(8) yes
O194 . P71 . O240 . 104.0(8) yes
O214 2_565 P71 . O413 . 117.7(10) yes
O194 . P71 . O413 . 110.3(8) yes
O240 . P71 . O413 . 106.3(8) yes
O418 2_465 P72 . O298 2_465 110.4(9) yes
O418 2_465 P72 . O195 . 104.6(8) yes
O298 2_465 P72 . O195 . 115.9(9) yes
O418 2_465 P72 . O241 . 113.4(8) yes
O298 2_465 P72 . O241 . 109.3(8) yes
O195 . P72 . O241 . 103.1(8) yes
O417 2_464 P73 . O196 . 109.6(8) yes
O417 2_464 P73 . O215 . 110.1(9) yes
O196 . P73 . O215 . 100.3(8) yes
O417 2_464 P73 . O303 . 112.6(9) yes
O196 . P73 . O303 . 109.5(10) yes
O215 . P73 . O303 . 113.9(9) yes
O197 . P74 . O211 . 100.5(7) yes
O197 . P74 . O225 . 103.7(8) yes
O211 . P74 . O225 . 113.5(8) yes
O197 . P74 . O423 . 111.4(7) yes
O211 . P74 . O423 . 112.8(9) yes
O225 . P74 . O423 . 113.8(9) yes
O142 . P75 . O198 . 98.5(8) yes
O142 . P75 . O226 . 114.8(8) yes
O198 . P75 . O226 . 106.6(9) yes
O142 . P75 . O422 . 116.0(9) yes
O198 . P75 . O422 . 104.9(8) yes
O226 . P75 . O422 . 113.7(8) yes
O143 . P76 . O199 . 108.8(9) yes
O143 . P76 . O212 . 111.4(7) yes
O199 . P76 . O212 . 100.8(7) yes
O143 . P76 . O421 . 113.6(8) yes
O199 . P76 . O421 . 107.9(8) yes
O212 . P76 . O421 . 113.4(9) yes
O200 . P77 . O208 . 104.3(7) yes
O200 . P77 . O227 . 107.8(9) yes
O208 . P77 . O227 . 118.8(8) yes
O200 . P77 . O420 . 108.0(8) yes
O208 . P77 . O420 . 111.6(9) yes
O227 . P77 . O420 . 105.9(9) yes
O201 . P78 . O209 . 95.7(8) yes
O201 . P78 . O228 . 114.3(9) yes
O209 . P78 . O228 . 116.5(9) yes
O201 . P78 . O419 . 107.1(7) yes
O209 . P78 . O419 . 113.2(9) yes
O228 . P78 . O419 . 109.2(8) yes
O424 2_464 P79 . O202 . 107.6(8) yes
O424 2_464 P79 . O210 . 117.1(10) yes
O202 . P79 . O210 . 102.2(8) yes
O424 2_464 P79 . O229 . 116.3(9) yes
O202 . P79 . O229 . 104.5(8) yes
O210 . P79 . O229 . 107.5(8) yes
Mo16 . P80 . O203 . 138.1(6) yes
Mo16 . P80 . O223 . 32.2(5) yes
O203 . P80 . O223 . 107.4(8) yes
Mo16 . P80 . O230 . 97.7(7) yes
O203 . P80 . O230 . 113.6(10) yes
O223 . P80 . O230 . 110.6(9) yes
Mo16 . P80 . O411 . 91.8(6) yes
O203 . P80 . O411 . 105.4(8) yes
O223 . P80 . O411 . 115.0(9) yes
O230 . P80 . O411 . 104.9(9) yes
O204 . P81 . O224 . 101.1(7) yes
O204 . P81 . O231 . 102.9(8) yes
O224 . P81 . O231 . 108.3(8) yes
O204 . P81 . O410 . 107.1(8) yes
O224 . P81 . O410 . 111.2(8) yes
O231 . P81 . O410 . 123.6(9) yes
O205 . P82 . O219 . 103.5(7) yes
O205 . P82 . O232 . 109.4(8) yes
O219 . P82 . O232 . 112.6(7) yes
O205 . P82 . O409 . 105.6(8) yes
O219 . P82 . O409 . 109.3(8) yes
O232 . P82 . O409 . 115.6(8) yes
Mo13 . P83 . O206 . 116.6(6) yes
Mo13 . P83 . O220 . 24.8(5) yes
O206 . P83 . O220 . 111.2(9) yes
Mo13 . P83 . O233 . 88.2(7) yes
O206 . P83 . O233 . 98.1(9) yes
O220 . P83 . O233 . 113.1(9) yes
Mo13 . P83 . O408 . 127.3(8) yes
O206 . P83 . O408 . 107.6(9) yes
O220 . P83 . O408 . 112.8(10) yes
O233 . P83 . O408 . 113.0(9) yes
O234 2_564 P84 . Mo10 2_564 24.8(6) yes
O234 2_564 P84 . Mo14 . 89.5(7) yes
Mo10 2_564 P84 . Mo14 . 108.6(2) yes
O234 2_564 P84 . O207 . 101.8(10) yes
Mo10 2_564 P84 . O207 . 102.7(6) yes
Mo14 . P84 . O207 . 123.3(6) yes
O234 2_564 P84 . O221 . 112.0(9) yes
Mo10 2_564 P84 . O221 . 134.6(6) yes
Mo14 . P84 . O221 . 28.1(5) yes
O207 . P84 . O221 . 100.7(9) yes
O234 2_564 P84 . O412 . 114.9(9) yes
Mo10 2_564 P84 . O412 . 92.0(6) yes
Mo14 . P84 . O412 . 114.7(7) yes
O207 . P84 . O412 . 110.0(8) yes
O221 . P84 . O412 . 115.6(9) yes
O289 2_574 P85 . O170 . 119.6(9) yes
O289 2_574 P85 . O294 . 110.4(8) yes
O170 . P85 . O294 . 105.4(8) yes
O289 2_574 P85 . O404 . 112.5(8) yes
O170 . P85 . O404 . 106.2(8) yes
O294 . P85 . O404 . 101.0(8) yes
O290 2_465 P86 . O285 . 112.0(10) yes
O290 2_465 P86 . O293 . 119.9(10) yes
O285 . P86 . O293 . 109.7(9) yes
O290 2_465 P86 . O407 . 105.3(10) yes
O285 . P86 . O407 . 111.8(8) yes
O293 . P86 . O407 . 97.0(8) yes
O324 2_565 P87 . O291 . 118.6(9) yes
O324 2_565 P87 . O296 . 114.1(10) yes
O291 . P87 . O296 . 106.5(8) yes
O324 2_565 P87 . O305 . 107.5(8) yes
O291 . P87 . O305 . 112.2(8) yes
O296 . P87 . O305 . 95.7(8) yes
O287 2_464 P88 . O292 . 113.9(9) yes
O287 2_464 P88 . O295 . 108.3(9) yes
O292 . P88 . O295 . 116.8(9) yes
O287 2_464 P88 . O306 . 111.3(7) yes
O292 . P88 . O306 . 106.2(9) yes
O295 . P88 . O306 . 99.4(8) yes
O293 . P89 . O308 . 99.6(8) yes
O293 . P89 . O376 . 108.3(8) yes
O308 . P89 . O376 . 113.0(10) yes
O293 . P89 . O396 . 104.4(8) yes
O308 . P89 . O396 . 115.8(8) yes
O376 . P89 . O396 . 114.0(8) yes
O294 1_545 P90 . O299 . 98.5(7) yes
O294 1_545 P90 . O302 . 109.5(8) yes
O299 . P90 . O302 . 109.3(8) yes
O294 1_545 P90 . O307 . 106.6(7) yes
O299 . P90 . O307 . 112.7(9) yes
O302 . P90 . O307 . 118.4(8) yes
O295 1_545 P91 . O235 2_464 106.6(9) yes
O295 1_545 P91 . O310 2_464 99.4(8) yes
O235 2_464 P91 . O310 2_464 106.6(9) yes
O295 1_545 P91 . O222 . 106.3(9) yes
O235 2_464 P91 . O222 . 116.7(9) yes
O310 2_464 P91 . O222 . 119.2(11) yes
O297 2_564 P92 . O309 2_564 110.5(8) yes
O297 2_564 P92 . O304 1_545 115.0(8) yes
O309 2_564 P92 . O304 1_545 111.0(7) yes
O297 2_564 P92 . O296 . 100.4(8) yes
O309 2_564 P92 . O296 . 108.0(8) yes
O304 1_545 P92 . O296 . 111.3(9) yes
O332 1_545 P93 . O402 2_565 104.8(9) yes
O332 1_545 P93 . O206 1_545 98.5(8) yes
O402 2_565 P93 . O206 1_545 100.2(8) yes
O332 1_545 P93 . O172 . 119.4(9) yes
O402 2_565 P93 . O172 . 113.6(8) yes
O206 1_545 P93 . O172 . 117.5(9) yes
O205 1_545 P94 . O333 1_545 106.6(8) yes
O205 1_545 P94 . O171 . 111.9(8) yes
O333 1_545 P94 . O171 . 115.7(9) yes
O205 1_545 P94 . O403 . 98.5(8) yes
O333 1_545 P94 . O403 . 111.9(10) yes
O171 . P94 . O403 . 110.8(8) yes
O204 1_545 P95 . O169 2_464 104.3(8) yes
O204 1_545 P95 . O334 1_545 105.9(8) yes
O169 2_464 P95 . O334 1_545 123.8(8) yes
O204 1_545 P95 . O405 . 106.1(7) yes
O169 2_464 P95 . O405 . 104.8(7) yes
O334 1_545 P95 . O405 . 110.7(8) yes
O203 1_565 P96 . O168 . 106.6(8) yes
O203 1_565 P96 . O335 . 107.9(7) yes
O168 . P96 . O335 . 124.2(8) yes
O203 1_565 P96 . O406 . 102.7(8) yes
O168 . P96 . O406 . 105.3(7) yes
O335 . P96 . O406 . 108.1(7) yes
O207 2_475 P97 . O336 1_565 110.3(9) yes
O207 2_475 P97 . O173 . 113.8(10) yes
O336 1_565 P97 . O173 . 116.1(10) yes
O207 2_475 P97 . O407 . 101.6(8) yes
O336 1_565 P97 . O407 . 109.4(9) yes
O173 . P97 . O407 . 104.4(9) yes
O246 2_565 P98 . O160 . 107.8(9) yes
O246 2_565 P98 . O194 . 100.4(7) yes
O160 . P98 . O194 . 110.5(9) yes
O246 2_565 P98 . O337 . 115.2(8) yes
O160 . P98 . O337 . 117.8(10) yes
O194 . P98 . O337 . 103.5(8) yes
O159 . P99 . O193 . 109.8(9) yes
O159 . P99 . O245 . 112.6(8) yes
O193 . P99 . O245 . 107.0(8) yes
O159 . P99 . O338 . 119.4(8) yes
O193 . P99 . O338 . 99.1(8) yes
O245 . P99 . O338 . 107.6(8) yes
O148 . P100 . O158 . 110.2(8) yes
O148 . P100 . O192 . 96.7(8) yes
O158 . P100 . O192 . 108.2(9) yes
O148 . P100 . O339 . 105.2(10) yes
O158 . P100 . O339 . 118.9(10) yes
O192 . P100 . O339 . 115.2(9) yes
O157 . P101 . O191 . 110.9(9) yes
O157 . P101 . O249 . 105.0(8) yes
O191 . P101 . O249 . 102.7(9) yes
O157 . P101 . O340 . 118.0(9) yes
O191 . P101 . O340 . 112.1(8) yes
O249 . P101 . O340 . 106.7(9) yes
O161 2_464 P102 . O196 . 112.4(9) yes
O161 2_464 P102 . O248 . 114.9(8) yes
O196 . P102 . O248 . 94.7(8) yes
O161 2_464 P102 . O341 . 115.0(9) yes
O196 . P102 . O341 . 104.6(7) yes
O248 . P102 . O341 . 113.0(9) yes
O130 . P103 . O195 . 110.0(10) yes
O130 . P103 . O247 . 113.6(10) yes
O195 . P103 . O247 . 101.2(8) yes
O130 . P103 . O342 . 114.8(10) yes
O195 . P103 . O342 . 103.8(8) yes
O247 . P103 . O342 . 112.0(9) yes
O165 . P104 . O201 . 114.2(8) yes
O165 . P104 . O343 . 110.8(8) yes
O201 . P104 . O343 . 108.5(7) yes
O165 . P104 . O400 . 109.7(7) yes
O201 . P104 . O400 . 96.9(7) yes
O343 . P104 . O400 . 116.2(8) yes
O164 . P105 . O200 . 112.6(9) yes
O164 . P105 . O242 . 103.7(8) yes
O200 . P105 . O242 . 104.7(8) yes
O164 . P105 . O344 . 108.7(8) yes
O200 . P105 . O344 . 113.7(7) yes
O242 . P105 . O344 . 113.1(8) yes
O345 2_564 P106 . O199 . 109.4(10) yes
O345 2_564 P106 . O286 . 119.9(10) yes
O199 . P106 . O286 . 106.9(10) yes
O345 2_564 P106 . O305 . 106.6(10) yes
O199 . P106 . O305 . 105.0(9) yes
O286 . P106 . O305 . 108.0(8) yes
O163 . P107 . O198 . 109.2(10) yes
O163 . P107 . O346 . 119.2(10) yes
O198 . P107 . O346 . 106.6(8) yes
O163 . P107 . O401 . 109.9(9) yes
O198 . P107 . O401 . 100.4(8) yes
O346 . P107 . O401 . 109.8(9) yes
O162 . P108 . O197 . 113.3(9) yes
O162 . P108 . O244 . 107.4(8) yes
O197 . P108 . O244 . 100.9(8) yes
O162 . P108 . O347 . 120.8(8) yes
O197 . P108 . O347 . 103.0(7) yes
O244 . P108 . O347 . 109.7(9) yes
O167 2_464 P109 . O202 . 108.6(8) yes
O167 2_464 P109 . O243 . 115.3(8) yes
O202 . P109 . O243 . 98.9(8) yes
O167 2_464 P109 . O348 . 118.0(8) yes
O202 . P109 . O348 . 106.2(8) yes
O243 . P109 . O348 . 107.8(9) yes
O259 . P110 . O349 . 104.7(7) yes
O259 . P110 . O374 . 114.7(9) yes
O349 . P110 . O374 . 100.9(7) yes
O259 . P110 . O394 . 117.1(7) yes
O349 . P110 . O394 . 104.8(8) yes
O374 . P110 . O394 . 112.3(8) yes
O258 2_564 P111 . Mo35 . 120.5(8) yes
O258 2_564 P111 . O350 . 106.9(9) yes
Mo35 . P111 . O350 . 120.6(7) yes
O258 2_564 P111 . O375 . 113.0(10) yes
Mo35 . P111 . O375 . 27.5(5) yes
O350 . P111 . O375 . 103.4(9) yes
O258 2_564 P111 . O395 . 113.0(9) yes
Mo35 . P111 . O395 . 86.5(6) yes
O350 . P111 . O395 . 106.7(10) yes
O375 . P111 . O395 . 112.9(9) yes
O257 . P112 . O351 . 110.3(9) yes
O257 . P112 . O371 . 116.5(10) yes
O351 . P112 . O371 . 98.2(8) yes
O257 . P112 . O397 . 109.2(10) yes
O351 . P112 . O397 . 107.5(10) yes
O371 . P112 . O397 . 114.3(9) yes
O256 . P113 . O352 . 108.8(8) yes
O256 . P113 . O372 . 115.9(11) yes
O352 . P113 . O372 . 102.2(9) yes
O256 . P113 . O398 . 112.0(9) yes
O352 . P113 . O398 . 107.9(10) yes
O372 . P113 . O398 . 109.3(9) yes
O353 2_465 P114 . O261 2_565 110.2(7) yes
O353 2_465 P114 . O399 1_556 108.7(9) yes
O261 2_565 P114 . O399 1_556 110.9(8) yes
O353 2_465 P114 . O140 . 101.2(7) yes
O261 2_565 P114 . O140 . 113.7(8) yes
O399 1_556 P114 . O140 . 111.6(8) yes
O145 . P115 . O260 . 112.2(8) yes
O145 . P115 . O354 . 110.3(9) yes
O260 . P115 . O354 . 105.2(9) yes
O145 . P115 . O373 . 113.2(8) yes
O260 . P115 . O373 . 109.5(10) yes
O354 . P115 . O373 . 106.0(9) yes
Mo29 . P116 . O266 . 123.5(8) yes
Mo29 . P116 . O355 . 120.4(6) yes
O266 . P116 . O355 . 106.9(8) yes
Mo29 . P116 . O369 . 22.8(5) yes
O266 . P116 . O369 . 116.9(10) yes
O355 . P116 . O369 . 108.1(9) yes
Mo29 . P116 . O383 . 83.9(6) yes
O266 . P116 . O383 . 118.2(9) yes
O355 . P116 . O383 . 99.6(9) yes
O369 . P116 . O383 . 105.4(8) yes
O356 2_465 P117 . O384 2_475 105.2(7) yes
O356 2_465 P117 . O265 . 108.0(7) yes
O384 2_475 P117 . O265 . 116.5(7) yes
O356 2_465 P117 . O300 . 98.9(7) yes
O384 2_475 P117 . O300 . 114.1(7) yes
O265 . P117 . O300 . 112.1(8) yes
Mo30 . P118 . O301 1_545 101.5(5) yes
Mo30 . P118 . O264 . 91.4(6) yes
O301 1_545 P118 . O264 . 108.6(8) yes
Mo30 . P118 . O357 . 139.7(6) yes
O301 1_545 P118 . O357 . 108.0(8) yes
O264 . P118 . O357 . 104.2(8) yes
Mo30 . P118 . O370 . 33.4(5) yes
O301 1_545 P118 . O370 . 114.1(8) yes
O264 . P118 . O370 . 113.8(9) yes
O357 . P118 . O370 . 107.6(8) yes
O385 1_545 P119 . O366 2_464 111.2(9) yes
O385 1_545 P119 . O263 . 112.1(10) yes
O366 2_464 P119 . O263 . 117.9(10) yes
O385 1_545 P119 . O358 . 109.1(11) yes
O366 2_464 P119 . O358 . 107.4(9) yes
O263 . P119 . O358 . 97.9(9) yes
O262 . P120 . O359 . 100.3(7) yes
O262 . P120 . O367 . 110.4(9) yes
O359 . P120 . O367 . 112.4(8) yes
O262 . P120 . O386 . 110.1(8) yes
O359 . P120 . O386 . 108.3(9) yes
O367 . P120 . O386 . 114.4(9) yes
O267 . P121 . O360 . 107.2(8) yes
O267 . P121 . O368 . 114.8(9) yes
O360 . P121 . O368 . 103.9(9) yes
O267 . P121 . O387 . 113.5(8) yes
O360 . P121 . O387 . 106.5(8) yes
O368 . P121 . O387 . 110.1(8) yes
O254 . P122 . O361 . 107.4(8) yes
O254 . P122 . O381 . 115.6(8) yes
O361 . P122 . O381 . 100.4(8) yes
O254 . P122 . O388 . 115.0(7) yes
O361 . P122 . O388 . 105.7(8) yes
O381 . P122 . O388 . 111.1(7) yes
O362 2_465 P123 . O389 2_465 112.5(8) yes
O362 2_465 P123 . O253 . 106.9(8) yes
O389 2_465 P123 . O253 . 108.7(8) yes
O362 2_465 P123 . O382 . 106.4(7) yes
O389 2_465 P123 . O382 . 109.2(7) yes
O253 . P123 . O382 . 113.2(9) yes
O377 2_464 P124 . O252 . 115.2(9) yes
O377 2_464 P124 . O363 . 99.2(8) yes
O252 . P124 . O363 . 106.3(8) yes
O377 2_464 P124 . O390 . 112.2(8) yes
O252 . P124 . O390 . 117.8(8) yes
O363 . P124 . O390 . 103.3(8) yes
O251 . P125 . O364 . 110.5(9) yes
O251 . P125 . O378 . 115.2(10) yes
O364 . P125 . O378 . 107.1(9) yes
O251 . P125 . O391 . 103.9(9) yes
O364 . P125 . O391 . 105.8(9) yes
O378 . P125 . O391 . 113.9(8) yes
O365 1_455 P126 . O379 2_464 104.6(9) yes
O365 1_455 P126 . O392 2_465 104.7(10) yes
O379 2_464 P126 . O392 2_465 117.0(9) yes
O365 1_455 P126 . O255 . 108.9(8) yes
O379 2_464 P126 . O255 . 110.6(10) yes
O392 2_465 P126 . O255 . 110.5(8) yes
Mo22 . O127 . P44 . 142.9(8) yes
Mo23 . O128 . P64 . 146.9(8) yes
Mo24 . O129 . P46 . 138.1(9) yes
Mo25 . O130 . P103 . 146.0(12) yes
Mo22 . O131 . P43 . 138.2(9) yes
Mo23 . O132 . P44 2_465 156.6(9) yes
Mo24 . O133 . P45 . 139.4(9) yes
Mo25 . O134 . P46 . 160.9(9) yes
P47 . O135 . P44 . 137.2(9) yes
P43 2_465 O136 . P48 . 124.7(9) yes
P49 . O137 . P46 . 133.2(10) yes
P45 . O138 . P50 . 130.9(10) yes
Mo22 . O139 . P50 2_564 163.0(10) yes
Mo23 . O140 . P114 . 141.4(8) yes
Mo24 . O141 . P48 . 151.9(8) yes
Mo25 . O142 . P75 . 138.3(8) yes
Mo22 . O143 . P76 . 147.1(9) yes
Mo23 . O144 . P48 . 143.0(8) yes
Mo24 . O145 . P115 . 140.6(7) yes
Mo25 . O146 . P50 . 151.1(9) yes
P64 . O147 . P45 . 149.7(10) yes
P100 . O148 . P46 . 139.3(8) yes
Mo4 . O149 . P48 . 166.0(8) yes
Mo34 . O150 . P47 . 132.9(9) yes
Mo38 . O151 . P50 2_564 166.6(10) yes
P49 . O152 . Mo1 . 142.3(11) yes
Mo1 . O157 . P101 . 156.2(10) yes
Mo2 . O158 . P100 . 159.2(9) yes
Mo3 . O159 . P99 . 153.7(10) yes
Mo4 . O160 . P98 . 141.1(10) yes
Mo5 . O161 . P102 2_565 148.8(10) yes
Mo6 . O162 . P108 . 155.2(10) yes
Mo7 . O163 . P107 . 162.2(11) yes
Mo8 . O164 . P105 . 153.4(9) yes
Mo9 . O165 . P104 . 141.7(8) yes
Mo10 . O166 . P45 . 139.5(8) yes
Mo11 . O167 . P109 2_565 152.5(9) yes
Mo12 . O168 . P96 . 145.7(8) yes
Mo13 . O169 . P95 2_565 140.7(8) yes
Mo14 . O170 . P85 . 149.1(8) yes
Mo15 . O171 . P94 . 136.6(7) yes
Mo16 . O172 . P93 . 146.3(9) yes
Mo17 . O173 . P97 . 140.7(9) yes
Mo1 . O174 . P51 . 149.6(10) yes
Mo2 . O175 . P52 . 140.2(8) yes
Mo3 . O176 . P53 . 150.1(9) yes
Mo4 . O177 . P54 . 135.7(8) yes
Mo5 . O178 . P55 . 135.1(9) yes
Mo6 . O179 . P56 . 136.4(8) yes
Mo7 . O180 . P57 . 151.7(10) yes
Mo8 . O181 . P58 . 144.8(8) yes
Mo9 . O182 . P59 . 140.8(9) yes
Mo10 . O183 . P60 . 143.4(9) yes
Mo11 . O184 . P61 . 142.2(7) yes
Mo12 . O185 . P62 . 142.8(9) yes
Mo13 . O186 . P63 2_565 137.2(10) yes
Mo14 . O187 . P64 2_564 149.7(10) yes
Mo15 . O188 . P65 . 137.4(8) yes
Mo16 . O189 . P66 . 147.7(9) yes
Mo17 . O190 . P67 . 147.7(9) yes
P68 . O191 . P101 . 128.9(9) yes
P69 . O192 . P100 . 142.5(10) yes
P99 . O193 . P70 . 150.1(10) yes
P71 . O194 . P98 . 137.9(8) yes
P103 . O195 . P72 . 140.9(10) yes
P73 . O196 . P102 . 131.6(9) yes
P74 . O197 . P108 . 129.7(8) yes
P107 . O198 . P75 . 139.2(10) yes
P76 . O199 . P106 . 132.6(10) yes
P77 . O200 . P105 . 135.0(8) yes
P104 . O201 . P78 . 135.4(8) yes
P109 . O202 . P79 . 143.8(9) yes
P96 1_545 O203 . P80 . 145.2(10) yes
P81 . O204 . P95 1_565 126.9(8) yes
P94 1_565 O205 . P82 . 141.6(9) yes
P83 . O206 . P93 1_565 143.8(10) yes
P84 . O207 . P97 2_574 144.5(11) yes
Mo1 . O208 . P77 . 147.0(8) yes
Mo2 2_565 O209 . P78 . 132.4(8) yes
Mo3 . O210 . P79 . 140.8(8) yes
Mo4 . O211 . P74 . 154.2(10) yes
Mo5 . O212 . P76 . 152.9(7) yes
P70 . O213 . Mo6 . 144.2(9) yes
Mo7 . O214 . P71 2_464 145.0(8) yes
Mo8 . O215 . P73 . 147.9(8) yes
Mo9 . O216 . P68 . 162.7(11) yes
Mo10 . O217 . P69 . 166.3(10) yes
Mo11 . O218 . P47 . 140.0(9) yes
Mo12 . O219 . P82 . 130.0(7) yes
Mo13 . O220 . P83 . 137.5(9) yes
Mo14 . O221 . P84 . 130.8(8) yes
Mo15 . O222 . P91 . 164.8(12) yes
Mo16 . O223 . P80 . 125.3(8) yes
Mo17 . O224 . P81 . 147.7(8) yes
Mo1 . O225 . P74 . 152.5(9) yes
Mo2 . O226 . P75 . 151.1(9) yes
Mo3 . O227 . P77 . 164.8(12) yes
Mo4 . O228 . P78 . 142.2(9) yes
Mo5 2_464 O229 . P79 . 136.4(9) yes
Mo6 . O230 . P80 . 150.4(10) yes
Mo7 . O231 . P81 . 143.5(9) yes
Mo8 . O232 . P82 . 141.3(8) yes
Mo9 . O233 . P83 . 144.8(10) yes
Mo10 . O234 . P84 2_465 137.9(9) yes
Mo11 . O235 . P91 2_565 150.9(9) yes
P68 . O236 . Mo12 . 140.2(8) yes
Mo13 2_464 O237 . P69 . 147.3(9) yes
Mo14 . O238 . P47 . 152.6(9) yes
Mo15 . O239 . P70 . 137.0(9) yes
Mo16 . O240 . P71 . 160.6(10) yes
P72 . O241 . Mo17 . 133.3(8) yes
P62 . O242 . P105 . 141.1(9) yes
P65 . O243 . P109 . 173.8(12) yes
P66 . O244 . P108 . 169.5(13) yes
P51 . O245 . P99 . 155.2(10) yes
P98 2_464 O246 . P52 . 153.1(10) yes
P103 . O247 . P43 2_465 147.5(11) yes
P53 . O248 . P102 . 157.6(10) yes
P54 . O249 . P101 . 150.2(10) yes
P44 . O250 . P55 . 136.4(8) yes
Mo22 . O251 . P125 . 164.4(10) yes
Mo3 . O252 . P124 . 140.0(8) yes
Mo25 . O253 . P123 . 139.0(10) yes
Mo5 . O254 . P122 . 137.2(8) yes
P126 . O255 . Mo2 . 136.2(8) yes
Mo19 . O256 . P113 . 142.2(9) yes
Mo8 . O257 . P112 . 170.8(10) yes
Mo10 . O258 . P111 2_465 146.5(10) yes
Mo11 . O259 . P110 . 142.1(8) yes
Mo6 . O260 . P115 . 139.0(11) yes
Mo7 . O261 . P114 2_464 145.7(7) yes
Mo14 . O262 . P120 . 141.6(8) yes
Mo15 . O263 . P119 . 158.1(9) yes
Mo16 . O264 . P118 . 144.3(8) yes
Mo17 . O265 . P117 . 153.6(8) yes
Mo20 . O266 . P116 . 140.5(10) yes
Mo12 . O267 . P121 . 138.9(8) yes
Mo18 . O285 . P86 . 157.6(10) yes
Mo19 . O286 . P106 . 146.2(8) yes
Mo20 . O287 . P88 2_565 150.0(9) yes
Mo21 . O288 . P61 . 143.3(8) yes
Mo18 . O289 . P85 2_475 135.6(8) yes
Mo19 . O290 . P86 2_564 140.5(11) yes
Mo20 . O291 . P87 . 148.1(7) yes
Mo21 2_474 O292 . P88 . 137.1(9) yes
P86 . O293 . P89 . 133.1(10) yes
P85 . O294 . P90 1_565 149.6(9) yes
P91 1_565 O295 . P88 . 133.4(9) yes
P92 . O296 . P87 . 145.9(10) yes
Mo18 . O297 . P92 2_465 134.0(8) yes
Mo19 . O298 . P72 2_564 138.6(9) yes
Mo20 . O299 . P90 . 133.0(7) yes
P117 . O300 . Mo21 1_455 144.0(9) yes
Mo18 . O301 . P118 1_565 145.4(9) yes
Mo19 . O302 . P90 . 136.7(9) yes
Mo20 2_464 O303 . P73 . 150.5(9) yes
Mo21 . O304 . P92 1_565 134.2(8) yes
P106 . O305 . P87 . 153.1(10) yes
P88 . O306 . P58 . 155.3(9) yes
Mo29 . O307 . P90 . 143.0(9) yes
Mo9 . O308 . P89 . 164.8(10) yes
Mo13 . O309 . P92 2_465 132.9(7) yes
Mo26 . O310 . P91 2_565 157.8(10) yes
Mo26 . O315 . P59 . 142.4(8) yes
Mo27 . O316 . P58 . 143.6(9) yes
Mo28 . O317 . P57 . 151.5(9) yes
Mo29 . O318 . P56 . 166.1(12) yes
Mo30 . O319 . P60 . 150.7(10) yes
Mo31 . O320 . P66 . 146.1(10) yes
Mo32 . O321 . P65 . 147.8(10) yes
Mo33 . O322 . P63 . 155.7(11) yes
Mo34 . O323 . P62 . 148.2(8) yes
Mo35 . O324 . P87 2_464 157.6(12) yes
Mo36 . O325 . P67 . 152.5(9) yes
Mo37 . O326 . P54 . 149.3(9) yes
Mo38 . O327 . P53 . 138.2(8) yes
Mo39 . O328 . P43 2_465 142.6(10) yes
Mo40 . O329 . P52 . 147.0(9) yes
Mo41 . O330 . P51 . 155.4(9) yes
Mo42 . O331 . P55 2_464 158.5(8) yes
Mo26 . O332 . P93 1_565 141.1(9) yes
Mo27 . O333 . P94 1_565 160.3(10) yes
Mo28 . O334 . P95 1_565 153.9(8) yes
Mo29 1_565 O335 . P96 . 146.8(8) yes
Mo30 . O336 . P97 1_545 150.1(9) yes
Mo31 . O337 . P98 . 142.7(8) yes
Mo32 . O338 . P99 . 137.2(8) yes
Mo33 . O339 . P100 . 144.8(10) yes
Mo34 . O340 . P101 . 151.0(9) yes
Mo35 . O341 . P102 . 141.2(7) yes
Mo36 . O342 . P103 . 139.0(8) yes
Mo37 . O343 . P104 . 145.6(8) yes
Mo38 . O344 . P105 . 131.7(7) yes
Mo39 . O345 . P106 2_465 145.2(10) yes
Mo40 . O346 . P107 . 138.6(9) yes
Mo41 . O347 . P108 . 141.3(7) yes
Mo42 . O348 . P109 . 148.3(8) yes
P110 . O349 . P59 . 134.6(8) yes
P111 . O350 . P58 . 146.3(10) yes
P112 . O351 . P57 . 131.0(11) yes
P113 . O352 . P56 . 135.9(9) yes
P114 2_564 O353 . P61 . 130.2(8) yes
P115 . O354 . P60 . 158.0(12) yes
P66 . O355 . P116 . 140.3(9) yes
P117 2_564 O356 . P65 . 137.6(9) yes
P118 . O357 . P64 . 149.7(10) yes
P119 . O358 . P63 . 132.2(11) yes
P120 . O359 . P62 . 149.3(9) yes
P67 . O360 . P121 . 147.2(10) yes
P122 . O361 . P54 . 143.1(11) yes
P123 2_564 O362 . P53 . 139.8(10) yes
P124 . O363 . P52 . 141.1(9) yes
P51 . O364 . P125 . 130.3(11) yes
P126 1_655 O365 . P55 . 149.4(10) yes
Mo26 . O366 . P119 2_565 155.9(9) yes
Mo27 . O367 . P120 . 141.6(9) yes
Mo28 . O368 . P121 . 146.9(9) yes
Mo29 . O369 . P116 . 140.4(8) yes
Mo30 . O370 . P118 . 122.5(7) yes
Mo31 2_464 O371 . P112 . 146.0(9) yes
Mo32 . O372 . P113 . 174.5(11) yes
Mo33 . O373 . P115 . 139.4(9) yes
Mo34 . O374 . P110 . 138.6(8) yes
Mo35 . O375 . P111 . 132.0(8) yes
Mo36 . O376 . P89 . 157.8(11) yes
Mo37 . O377 . P124 2_565 153.4(8) yes
Mo38 . O378 . P125 . 164.9(10) yes
Mo39 . O379 . P126 2_565 145.6(10) yes
Mo40 . O380 . P49 . 140.2(10) yes
Mo41 . O381 . P122 . 138.0(7) yes
Mo42 2_465 O382 . P123 . 138.4(7) yes
Mo26 1_545 O383 . P116 . 132.7(8) yes
Mo27 . O384 . P117 2_574 151.4(7) yes
Mo28 . O385 . P119 1_565 156.5(11) yes
Mo29 1_565 O386 . P120 . 155.2(10) yes
Mo30 1_565 O387 . P121 . 153.1(9) yes
Mo31 . O388 . P122 . 136.9(8) yes
Mo32 . O389 . P123 2_564 141.2(8) yes
Mo33 . O390 . P124 . 140.6(8) yes
Mo34 . O391 . P125 . 149.8(8) yes
Mo35 . O392 . P126 2_564 155.1(9) yes
Mo36 . O393 . P49 . 146.1(9) yes
Mo37 . O394 . P110 . 156.5(9) yes
Mo38 . O395 . P111 . 139.0(9) yes
Mo39 . O396 . P89 . 148.9(8) yes
Mo40 . O397 . P112 . 144.5(10) yes
Mo41 . O398 . P113 . 156.2(11) yes
Mo42 . O399 . P114 1_554 157.9(10) yes
P104 . O400 . P63 2_565 161.6(10) yes
P67 . O401 . P107 . 159.7(11) yes
P57 . O402 . P93 2_464 139.4(9) yes
P56 . O403 . P94 . 149.8(12) yes
P85 . O404 . P61 . 137.9(9) yes
P60 . O405 . P95 . 140.6(9) yes
P96 . O406 . P59 . 144.6(9) yes
P86 . O407 . P97 . 150.1(10) yes
Mo18 . O408 . P83 . 133.6(10) yes
Mo28 . O409 . P82 . 144.5(8) yes
P81 . O410 . Mo21 1_455 167.1(9) yes
Mo30 . O411 . P80 . 143.0(8) yes
Mo27 . O412 . P84 . 147.9(9) yes
Mo23 . O413 . P71 . 140.7(10) yes
Mo33 . O414 . P70 . 137.1(9) yes
Mo35 2_465 O415 . P69 . 142.8(10) yes
Mo36 . O416 . P68 . 174.3(10) yes
Mo31 . O417 . P73 2_565 160.6(9) yes
Mo32 . O418 . P72 2_564 139.3(8) yes
Mo39 . O419 . P78 . 142.5(8) yes
Mo40 . O420 . P77 . 138.8(10) yes
Mo41 . O421 . P76 . 141.8(10) yes
Mo42 2_465 O422 . P75 . 140.6(9) yes
Mo24 . O423 . P74 . 175.4(9) yes
Mo37 . O424 . P79 2_565 135.0(10) yes

loop_
_geom_bond_atom_site_label_1
_geom_bond_site_symmetry_1
_geom_bond_atom_site_label_2
_geom_bond_site_symmetry_2
_geom_bond_distance
_geom_bond_publ_flag
Mo1 . O152 . 1.954(18) yes
Mo1 . O157 . 2.150(12) yes
Mo1 . O174 . 2.055(17) yes
Mo1 . O208 . 2.026(11) yes
Mo1 . O225 . 2.000(13) yes
Mo1 . O268 . 1.643(14) yes
Mo2 . O209 2_464 2.073(13) yes
Mo2 . O158 . 2.164(11) yes
Mo2 . O175 . 2.072(14) yes
Mo2 . O226 . 2.013(13) yes
Mo2 . O255 . 2.006(14) yes
Mo2 . O269 . 1.637(14) yes
Mo3 . O159 . 2.142(13) yes
Mo3 . O176 . 2.048(16) yes
Mo3 . O210 . 1.999(12) yes
Mo3 . O227 . 1.968(16) yes
Mo3 . O252 . 2.014(14) yes
Mo3 . O270 . 1.638(14) yes
Mo4 . O149 . 1.979(14) yes
Mo4 . O160 . 2.200(14) yes
Mo4 . O177 . 2.073(15) yes
Mo4 . O211 . 1.981(15) yes
Mo4 . O228 . 1.988(16) yes
Mo4 . O271 . 1.700(12) yes
Mo5 . O229 2_565 2.024(14) yes
Mo5 . O161 . 2.255(13) yes
Mo5 . O178 . 2.088(18) yes
Mo5 . O212 . 1.988(11) yes
Mo5 . O254 . 2.065(14) yes
Mo5 . O272 . 1.612(13) yes
Mo6 . O162 . 2.148(12) yes
Mo6 . O179 . 2.037(15) yes
Mo6 . O213 . 1.947(13) yes
Mo6 . O230 . 2.026(15) yes
Mo6 . O260 . 2.010(19) yes
Mo6 . O273 . 1.647(13) yes
Mo7 . O163 . 2.185(14) yes
Mo7 . O180 . 1.982(17) yes
Mo7 . O214 . 2.053(13) yes
Mo7 . O231 . 2.062(14) yes
Mo7 . O261 . 1.994(13) yes
Mo7 . O274 . 1.692(13) yes
Mo8 . O164 . 2.192(13) yes
Mo8 . O181 . 2.042(14) yes
Mo8 . O215 . 2.004(12) yes
Mo8 . O232 . 2.033(13) yes
Mo8 . O257 . 2.036(16) yes
Mo8 . O275 . 1.656(14) yes
Mo9 . O165 . 2.134(12) yes
Mo9 . O182 . 2.036(17) yes
Mo9 . O216 . 1.993(15) yes
Mo9 . O233 . 1.987(15) yes
Mo9 . O276 . 1.678(15) yes
Mo9 . O308 . 1.964(17) yes
Mo10 . P84 2_465 3.247(9) yes
Mo10 . O166 . 2.169(11) yes
Mo10 . O183 . 2.026(15) yes
Mo10 . O217 . 2.023(14) yes
Mo10 . O234 . 2.029(15) yes
Mo10 . O258 . 2.005(15) yes
Mo10 . O277 . 1.681(14) yes
Mo11 . O167 . 2.183(12) yes
Mo11 . O184 . 2.081(13) yes
Mo11 . O218 . 2.021(13) yes
Mo11 . O235 . 1.994(13) yes
Mo11 . O259 . 1.977(13) yes
Mo11 . O278 . 1.642(13) yes
Mo12 . O168 . 2.199(12) yes
Mo12 . O185 . 2.072(17) yes
Mo12 . O219 . 2.063(11) yes
Mo12 . O236 . 1.980(11) yes
Mo12 . O267 . 2.040(14) yes
Mo12 . O279 . 1.640(12) yes
Mo13 . O237 2_565 2.058(13) yes
Mo13 . P83 . 3.249(10) yes
Mo13 . O169 . 2.156(13) yes
Mo13 . O186 . 2.058(19) yes
Mo13 . O220 . 2.019(14) yes
Mo13 . O280 . 1.712(13) yes
Mo13 . O309 . 2.061(14) yes
Mo14 . P84 . 3.257(9) yes
Mo14 . O170 . 2.160(13) yes
Mo14 . O187 . 2.090(17) yes
Mo14 . O221 . 2.026(12) yes
Mo14 . O238 . 1.981(13) yes
Mo14 . O262 . 2.039(14) yes
Mo14 . O281 . 1.690(14) yes
Mo15 . O171 . 2.217(11) yes
Mo15 . O188 . 2.060(14) yes
Mo15 . O222 . 2.032(16) yes
Mo15 . O239 . 2.014(14) yes
Mo15 . O263 . 2.021(14) yes
Mo15 . O282 . 1.685(13) yes
Mo16 . P80 . 3.152(9) yes
Mo16 . O172 . 2.153(12) yes
Mo16 . O189 . 2.071(14) yes
Mo16 . O223 . 2.060(13) yes
Mo16 . O240 . 2.004(14) yes
Mo16 . O264 . 1.999(13) yes
Mo16 . O283 . 1.638(13) yes
Mo17 . O173 . 2.174(13) yes
Mo17 . O190 . 2.017(16) yes
Mo17 . O224 . 1.999(11) yes
Mo17 . O241 . 1.963(15) yes
Mo17 . O265 . 2.014(13) yes
Mo17 . O284 . 1.633(14) yes
Mo18 . O285 . 2.142(12) yes
Mo18 . O289 . 2.079(15) yes
Mo18 . O297 . 2.060(13) yes
Mo18 . O301 . 2.011(12) yes
Mo18 . O311 . 1.674(13) yes
Mo18 . O408 . 2.016(16) yes
Mo19 . O256 . 1.977(14) yes
Mo19 . O286 . 2.182(11) yes
Mo19 . O290 . 2.112(19) yes
Mo19 . O298 . 2.049(14) yes
Mo19 . O302 . 2.074(15) yes
Mo19 . O312 . 1.618(12) yes
Mo20 . O303 2_565 2.003(14) yes
Mo20 . O266 . 2.044(16) yes
Mo20 . O287 . 2.164(12) yes
Mo20 . O291 . 2.078(13) yes
Mo20 . O299 . 2.067(13) yes
Mo20 . O313 . 1.649(15) yes
Mo21 . O292 2_575 2.094(15) yes
Mo21 . O300 1_655 1.965(14) yes
Mo21 . O410 1_655 1.942(14) yes
Mo21 . O288 . 2.130(13) yes
Mo21 . O304 . 2.105(13) yes
Mo21 . O314 . 1.640(13) yes
Mo22 . O127 . 2.208(13) yes
Mo22 . O131 . 2.007(16) yes
Mo22 . O139 . 2.004(15) yes
Mo22 . O143 . 2.004(14) yes
Mo22 . O153 . 1.620(13) yes
Mo22 . O251 . 2.000(17) yes
Mo23 . O128 . 2.141(12) yes
Mo23 . O132 . 2.028(16) yes
Mo23 . O140 . 2.031(12) yes
Mo23 . O144 . 2.050(12) yes
Mo23 . O154 . 1.664(15) yes
Mo23 . O413 . 1.995(18) yes
Mo24 . O129 . 2.162(14) yes
Mo24 . O133 . 2.065(16) yes
Mo24 . O141 . 1.995(12) yes
Mo24 . O145 . 2.059(12) yes
Mo24 . O155 . 1.656(14) yes
Mo24 . O423 . 1.938(15) yes
Mo25 . O130 . 2.162(16) yes
Mo25 . O134 . 2.051(16) yes
Mo25 . O142 . 2.050(12) yes
Mo25 . O146 . 2.020(13) yes
Mo25 . O156 . 1.644(13) yes
Mo25 . O253 . 2.009(17) yes
Mo26 . O383 1_565 2.055(13) yes
Mo26 . O310 . 2.015(16) yes
Mo26 . O315 . 2.190(12) yes
Mo26 . O332 . 2.013(16) yes
Mo26 . O366 . 2.041(12) yes
Mo26 . O425 . 1.608(13) yes
Mo27 . O316 . 2.211(13) yes
Mo27 . O333 . 2.004(17) yes
Mo27 . O367 . 2.018(14) yes
Mo27 . O384 . 2.002(11) yes
Mo27 . O412 . 2.027(14) yes
Mo27 . O426 . 1.627(14) yes
Mo28 . O317 . 2.169(12) yes
Mo28 . O334 . 2.085(15) yes
Mo28 . O368 . 2.025(15) yes
Mo28 . O385 . 1.966(16) yes
Mo28 . O409 . 1.968(14) yes
Mo28 . O427 . 1.652(13) yes
Mo29 . O335 1_545 2.023(15) yes
Mo29 . O386 1_545 2.010(15) yes
Mo29 . P116 . 3.261(10) yes
Mo29 . O307 . 2.005(15) yes
Mo29 . O318 . 2.105(16) yes
Mo29 . O369 . 1.984(13) yes
Mo29 . O428 . 1.645(15) yes
Mo30 . O387 1_545 1.993(13) yes
Mo30 . P118 . 3.109(8) yes
Mo30 . O319 . 2.174(14) yes
Mo30 . O336 . 2.049(15) yes
Mo30 . O370 . 2.028(12) yes
Mo30 . O411 . 2.011(14) yes
Mo30 . O429 . 1.671(14) yes
Mo31 . O371 2_565 1.974(14) yes
Mo31 . O320 . 2.227(12) yes
Mo31 . O337 . 2.051(14) yes
Mo31 . O388 . 2.041(12) yes
Mo31 . O417 . 1.993(13) yes
Mo31 . O430 . 1.622(12) yes
Mo32 . O321 . 2.252(14) yes
Mo32 . O338 . 2.053(14) yes
Mo32 . O372 . 1.964(15) yes
Mo32 . O389 . 2.018(13) yes
Mo32 . O418 . 2.003(15) yes
Mo32 . O431 . 1.652(13) yes
Mo33 . P70 . 3.243(10) yes
Mo33 . O322 . 2.213(15) yes
Mo33 . O339 . 2.061(18) yes
Mo33 . O373 . 2.091(14) yes
Mo33 . O390 . 2.017(12) yes
Mo33 . O414 . 2.021(15) yes
Mo33 . O432 . 1.653(13) yes
Mo34 . P47 . 3.250(10) yes
Mo34 . O150 . 2.056(15) yes
Mo34 . O323 . 2.184(13) yes
Mo34 . O340 . 2.029(16) yes
Mo34 . O374 . 2.049(13) yes
Mo34 . O391 . 1.998(12) yes
Mo34 . O433 . 1.628(14) yes
Mo35 . O415 2_564 2.039(17) yes
Mo35 . P111 . 3.257(11) yes
Mo35 . O324 . 2.098(14) yes
Mo35 . O341 . 2.053(13) yes
Mo35 . O375 . 2.025(13) yes
Mo35 . O392 . 2.013(11) yes
Mo35 . O434 . 1.686(13) yes
Mo36 . O325 . 2.132(13) yes
Mo36 . O342 . 2.035(13) yes
Mo36 . O376 . 2.007(16) yes
Mo36 . O393 . 2.030(14) yes
Mo36 . O416 . 1.999(15) yes
Mo36 . O435 . 1.647(13) yes
Mo37 . O326 . 2.136(12) yes
Mo37 . O343 . 2.015(15) yes
Mo37 . O377 . 2.018(12) yes
Mo37 . O394 . 2.019(13) yes
Mo37 . O424 . 2.045(17) yes
Mo37 . O436 . 1.658(14) yes
Mo38 . O151 . 2.027(17) yes
Mo38 . O327 . 2.190(11) yes
Mo38 . O344 . 2.082(12) yes
Mo38 . O378 . 1.976(14) yes
Mo38 . O395 . 2.038(13) yes
Mo38 . O437 . 1.656(12) yes
Mo39 . O328 . 2.231(14) yes
Mo39 . O345 . 2.054(18) yes
Mo39 . O379 . 1.992(14) yes
Mo39 . O396 . 2.031(12) yes
Mo39 . O419 . 1.986(14) yes
Mo39 . O438 . 1.658(12) yes
Mo40 . P49 . 3.257(10) yes
Mo40 . O329 . 2.174(13) yes
Mo40 . O346 . 2.136(16) yes
Mo40 . O380 . 1.984(15) yes
Mo40 . O397 . 2.055(14) yes
Mo40 . O420 . 2.018(18) yes
Mo40 . O439 . 1.685(14) yes
Mo41 . O330 . 2.123(13) yes
Mo41 . O347 . 2.050(13) yes
Mo41 . O381 . 2.037(12) yes
Mo41 . O398 . 1.994(14) yes
Mo41 . O421 . 2.006(17) yes
Mo41 . O440 . 1.603(15) yes
Mo42 . O422 2_564 2.064(15) yes
Mo42 . O382 2_564 2.055(11) yes
Mo42 . O331 . 2.118(12) yes
Mo42 . O348 . 2.051(15) yes
Mo42 . O399 . 2.047(14) yes
Mo42 . O441 . 1.631(14) yes
P43 . O136 2_564 1.652(16) yes
P43 . O247 2_564 1.545(17) yes
P43 . O328 2_564 1.495(17) yes
P43 . O131 . 1.525(18) yes
P44 . O132 2_564 1.470(17) yes
P44 . O127 . 1.489(15) yes
P44 . O135 . 1.541(15) yes
P44 . O250 . 1.631(13) yes
P45 . O133 . 1.477(18) yes
P45 . O138 . 1.641(17) yes
P45 . O147 . 1.579(15) yes
P45 . O166 . 1.490(14) yes
P46 . O129 . 1.546(16) yes
P46 . O134 . 1.476(17) yes
P46 . O137 . 1.543(16) yes
P46 . O148 . 1.592(13) yes
P47 . O135 . 1.593(14) yes
P47 . O150 . 1.481(16) yes
P47 . O218 . 1.518(16) yes
P47 . O238 . 1.535(16) yes
P48 . O136 . 1.607(15) yes
P48 . O141 . 1.546(13) yes
P48 . O144 . 1.487(14) yes
P48 . O149 . 1.495(15) yes
P49 . O137 . 1.629(17) yes
P49 . O152 . 1.571(18) yes
P49 . O380 . 1.475(19) yes
P49 . O393 . 1.472(16) yes
P50 . O139 2_465 1.483(16) yes
P50 . O151 2_465 1.457(18) yes
P50 . O138 . 1.529(17) yes
P50 . O146 . 1.506(16) yes
P51 . O174 . 1.484(19) yes
P51 . O245 . 1.613(16) yes
P51 . O330 . 1.382(16) yes
P51 . O364 . 1.602(18) yes
P52 . O175 . 1.518(15) yes
P52 . O246 . 1.540(13) yes
P52 . O329 . 1.554(14) yes
P52 . O363 . 1.590(14) yes
P53 . O176 . 1.493(17) yes
P53 . O248 . 1.587(15) yes
P53 . O327 . 1.492(14) yes
P53 . O362 . 1.537(15) yes
P54 . O177 . 1.494(17) yes
P54 . O249 . 1.616(16) yes
P54 . O326 . 1.517(14) yes
P54 . O361 . 1.582(16) yes
P55 . O331 2_565 1.447(14) yes
P55 . O178 . 1.487(18) yes
P55 . O250 . 1.588(13) yes
P55 . O365 . 1.529(16) yes
P56 . O179 . 1.561(15) yes
P56 . O318 . 1.465(17) yes
P56 . O352 . 1.587(14) yes
P56 . O403 . 1.580(16) yes
P57 . O180 . 1.498(19) yes
P57 . O317 . 1.515(15) yes
P57 . O351 . 1.583(18) yes
P57 . O402 . 1.665(15) yes
P58 . O181 . 1.493(16) yes
P58 . O306 . 1.553(13) yes
P58 . O316 . 1.481(15) yes
P58 . O350 . 1.550(14) yes
P59 . O182 . 1.520(18) yes
P59 . O315 . 1.493(14) yes
P59 . O349 . 1.583(14) yes
P59 . O406 . 1.573(14) yes
P60 . O183 . 1.477(18) yes
P60 . O319 . 1.432(16) yes
P60 . O354 . 1.520(18) yes
P60 . O405 . 1.678(15) yes
P61 . O184 . 1.532(14) yes
P61 . O288 . 1.457(15) yes
P61 . O353 . 1.604(15) yes
P61 . O404 . 1.544(14) yes
P62 . O185 . 1.484(18) yes
P62 . O242 . 1.595(14) yes
P62 . O323 . 1.482(14) yes
P62 . O359 . 1.580(14) yes
P63 . O186 2_464 1.55(2) yes
P63 . O400 2_464 1.530(15) yes
P63 . O322 . 1.501(17) yes
P63 . O358 . 1.579(18) yes
P64 . O187 2_465 1.474(19) yes
P64 . O128 . 1.485(13) yes
P64 . O147 . 1.622(16) yes
P64 . O357 . 1.546(16) yes
P65 . O188 . 1.489(15) yes
P65 . O243 . 1.566(15) yes
P65 . O321 . 1.408(16) yes
P65 . O356 . 1.541(14) yes
P66 . O189 . 1.473(18) yes
P66 . O244 . 1.565(17) yes
P66 . O320 . 1.393(16) yes
P66 . O355 . 1.636(14) yes
P67 . O190 . 1.472(18) yes
P67 . O325 . 1.490(16) yes
P67 . O360 . 1.604(15) yes
P67 . O401 . 1.612(16) yes
P68 . O191 . 1.628(14) yes
P68 . O216 . 1.464(15) yes
P68 . O236 . 1.588(14) yes
P68 . O416 . 1.481(17) yes
P69 . O192 . 1.578(14) yes
P69 . O217 . 1.453(15) yes
P69 . O237 . 1.498(15) yes
P69 . O415 . 1.506(17) yes
P70 . O193 . 1.561(17) yes
P70 . O213 . 1.560(17) yes
P70 . O239 . 1.539(16) yes
P70 . O414 . 1.456(16) yes
P71 . O214 2_565 1.486(15) yes
P71 . O194 . 1.620(14) yes
P71 . O240 . 1.497(14) yes
P71 . O413 . 1.536(17) yes
P72 . O418 2_465 1.538(14) yes
P72 . O298 2_465 1.482(17) yes
P72 . O195 . 1.553(16) yes
P72 . O241 . 1.611(14) yes
P73 . O417 2_464 1.470(17) yes
P73 . O196 . 1.648(16) yes
P73 . O215 . 1.519(14) yes
P73 . O303 . 1.462(17) yes
P74 . O197 . 1.619(13) yes
P74 . O211 . 1.556(15) yes
P74 . O225 . 1.501(16) yes
P74 . O423 . 1.485(16) yes
P75 . O142 . 1.509(14) yes
P75 . O198 . 1.558(15) yes
P75 . O226 . 1.568(15) yes
P75 . O422 . 1.496(15) yes
P76 . O143 . 1.557(15) yes
P76 . O199 . 1.631(16) yes
P76 . O212 . 1.496(13) yes
P76 . O421 . 1.494(17) yes
P77 . O200 . 1.612(13) yes
P77 . O208 . 1.496(13) yes
P77 . O227 . 1.473(17) yes
P77 . O420 . 1.545(17) yes
P78 . O201 . 1.605(14) yes
P78 . O209 . 1.505(15) yes
P78 . O228 . 1.495(16) yes
P78 . O419 . 1.522(14) yes
P79 . O424 2_464 1.492(16) yes
P79 . O202 . 1.584(15) yes
P79 . O210 . 1.507(15) yes
P79 . O229 . 1.552(16) yes
P80 . O203 . 1.562(14) yes
P80 . O223 . 1.476(15) yes
P80 . O230 . 1.474(17) yes
P80 . O411 . 1.503(16) yes
P81 . O204 . 1.630(14) yes
P81 . O224 . 1.511(13) yes
P81 . O231 . 1.484(17) yes
P81 . O410 . 1.525(17) yes
P82 . O205 . 1.540(15) yes
P82 . O219 . 1.555(13) yes
P82 . O232 . 1.510(14) yes
P82 . O409 . 1.528(14) yes
P83 . O206 . 1.668(17) yes
P83 . O220 . 1.460(17) yes
P83 . O233 . 1.494(17) yes
P83 . O408 . 1.564(17) yes
P84 . O234 2_564 1.442(16) yes
P84 . O207 . 1.613(18) yes
P84 . O221 . 1.549(15) yes
P84 . O412 . 1.528(15) yes
P85 . O289 2_574 1.475(16) yes
P85 . O170 . 1.488(14) yes
P85 . O294 . 1.570(15) yes
P85 . O404 . 1.593(14) yes
P86 . O290 2_465 1.42(2) yes
P86 . O285 . 1.492(15) yes
P86 . O293 . 1.601(17) yes
P86 . O407 . 1.619(15) yes
P87 . O324 2_565 1.438(16) yes
P87 . O291 . 1.428(15) yes
P87 . O296 . 1.570(16) yes
P87 . O305 . 1.549(14) yes
P88 . O287 2_464 1.452(14) yes
P88 . O292 . 1.473(18) yes
P88 . O295 . 1.540(16) yes
P88 . O306 . 1.599(13) yes
P89 . O293 . 1.585(15) yes
P89 . O308 . 1.509(17) yes
P89 . O376 . 1.478(16) yes
P89 . O396 . 1.537(14) yes
P90 . O294 1_545 1.565(13) yes
P90 . O299 . 1.570(14) yes
P90 . O302 . 1.554(16) yes
P90 . O307 . 1.481(16) yes
P91 . O295 1_545 1.656(16) yes
P91 . O235 2_464 1.540(17) yes
P91 . O310 2_464 1.532(17) yes
P91 . O222 . 1.442(17) yes
P92 . O297 2_564 1.515(16) yes
P92 . O309 2_564 1.513(14) yes
P92 . O304 1_545 1.478(13) yes
P92 . O296 . 1.603(17) yes
P93 . O332 1_545 1.538(18) yes
P93 . O402 2_565 1.533(14) yes
P93 . O206 1_545 1.529(14) yes
P93 . O172 . 1.439(14) yes
P94 . O205 1_545 1.609(15) yes
P94 . O333 1_545 1.526(19) yes
P94 . O171 . 1.404(13) yes
P94 . O403 . 1.555(16) yes
P95 . O204 1_545 1.602(14) yes
P95 . O169 2_464 1.537(15) yes
P95 . O334 1_545 1.461(16) yes
P95 . O405 . 1.543(13) yes
P96 . O203 1_565 1.585(15) yes
P96 . O168 . 1.447(13) yes
P96 . O335 . 1.538(15) yes
P96 . O406 . 1.611(13) yes
P97 . O207 2_475 1.528(16) yes
P97 . O336 1_565 1.489(19) yes
P97 . O173 . 1.514(17) yes
P97 . O407 . 1.588(14) yes
P98 . O246 2_565 1.576(14) yes
P98 . O160 . 1.424(17) yes
P98 . O194 . 1.607(13) yes
P98 . O337 . 1.506(16) yes
P99 . O159 . 1.511(15) yes
P99 . O193 . 1.585(15) yes
P99 . O245 . 1.516(14) yes
P99 . O338 . 1.543(15) yes
P100 . O148 . 1.601(15) yes
P100 . O158 . 1.466(15) yes
P100 . O192 . 1.567(17) yes
P100 . O339 . 1.44(2) yes
P101 . O157 . 1.420(14) yes
P101 . O191 . 1.533(16) yes
P101 . O249 . 1.533(15) yes
P101 . O340 . 1.519(17) yes
P102 . O161 2_464 1.462(16) yes
P102 . O196 . 1.580(15) yes
P102 . O248 . 1.514(15) yes
P102 . O341 . 1.522(14) yes
P103 . O130 . 1.488(18) yes
P103 . O195 . 1.600(15) yes
P103 . O247 . 1.641(18) yes
P103 . O342 . 1.511(17) yes
P104 . O165 . 1.488(14) yes
P104 . O201 . 1.617(13) yes
P104 . O343 . 1.519(16) yes
P104 . O400 . 1.591(14) yes
P105 . O164 . 1.509(15) yes
P105 . O200 . 1.564(15) yes
P105 . O242 . 1.540(14) yes
P105 . O344 . 1.547(14) yes
P106 . O345 2_564 1.50(2) yes
P106 . O199 . 1.547(18) yes
P106 . O286 . 1.507(15) yes
P106 . O305 . 1.577(15) yes
P107 . O163 . 1.400(16) yes
P107 . O198 . 1.581(17) yes
P107 . O346 . 1.457(17) yes
P107 . O401 . 1.574(16) yes
P108 . O162 . 1.424(14) yes
P108 . O197 . 1.586(14) yes
P108 . O244 . 1.557(16) yes
P108 . O347 . 1.502(14) yes
P109 . O167 2_464 1.502(14) yes
P109 . O202 . 1.585(15) yes
P109 . O243 . 1.486(15) yes
P109 . O348 . 1.491(16) yes
P110 . O259 . 1.519(14) yes
P110 . O349 . 1.600(14) yes
P110 . O374 . 1.508(15) yes
P110 . O394 . 1.524(14) yes
P111 . O258 2_564 1.507(16) yes
P111 . O350 . 1.604(17) yes
P111 . O375 . 1.534(17) yes
P111 . O395 . 1.451(15) yes
P112 . O257 . 1.468(19) yes
P112 . O351 . 1.591(16) yes
P112 . O371 . 1.540(15) yes
P112 . O397 . 1.432(17) yes
P113 . O256 . 1.548(16) yes
P113 . O352 . 1.608(16) yes
P113 . O372 . 1.522(18) yes
P113 . O398 . 1.472(18) yes
P114 . O353 2_465 1.619(14) yes
P114 . O261 2_565 1.531(13) yes
P114 . O399 1_556 1.454(16) yes
P114 . O140 . 1.532(15) yes
P115 . O145 . 1.517(12) yes
P115 . O260 . 1.526(17) yes
P115 . O354 . 1.576(18) yes
P115 . O373 . 1.481(17) yes
P116 . O266 . 1.465(17) yes
P116 . O355 . 1.569(15) yes
P116 . O369 . 1.477(16) yes
P116 . O383 . 1.537(14) yes
P117 . O356 2_465 1.608(14) yes
P117 . O384 2_475 1.486(13) yes
P117 . O265 . 1.503(14) yes
P117 . O300 . 1.559(14) yes
P118 . O301 1_545 1.492(14) yes
P118 . O264 . 1.560(15) yes
P118 . O357 . 1.574(14) yes
P118 . O370 . 1.507(14) yes
P119 . O385 1_545 1.523(19) yes
P119 . O366 2_464 1.459(15) yes
P119 . O263 . 1.500(17) yes
P119 . O358 . 1.613(18) yes
P120 . O262 . 1.500(15) yes
P120 . O359 . 1.582(12) yes
P120 . O367 . 1.442(16) yes
P120 . O386 . 1.414(16) yes
P121 . O267 . 1.464(14) yes
P121 . O360 . 1.557(16) yes
P121 . O368 . 1.521(17) yes
P121 . O387 . 1.536(13) yes
P122 . O254 . 1.444(14) yes
P122 . O361 . 1.587(18) yes
P122 . O381 . 1.546(14) yes
P122 . O388 . 1.491(12) yes
P123 . O362 2_465 1.563(15) yes
P123 . O389 2_465 1.527(14) yes
P123 . O253 . 1.517(15) yes
P123 . O382 . 1.501(13) yes
P124 . O377 2_464 1.496(15) yes
P124 . O252 . 1.548(15) yes
P124 . O363 . 1.639(15) yes
P124 . O390 . 1.526(15) yes
P125 . O251 . 1.497(18) yes
P125 . O364 . 1.522(18) yes
P125 . O378 . 1.455(16) yes
P125 . O391 . 1.531(15) yes
P126 . O365 1_455 1.589(16) yes
P126 . O379 2_464 1.471(18) yes
P126 . O392 2_465 1.463(15) yes
P126 . O255 . 1.599(15) yes
